data_4101642
loop_
_publ_author_name
'Greenwood, Bennett P.'
'Rowe, Gerard T.'
'Chen, Chun-Hsing'
'Foxman, Bruce M.'
'Thomas, Christine M.'

_publ_section_title
;
 Metal-metal multiple bonds in early/late heterobimetallics support
 unusual trigonal monopyramidal geometries at both Zr and Co.
;
_journal_issue 1
_journal_name_full 'Journal of the American Chemical Society'
_journal_page_first 44
_journal_page_last 45
_journal_paper_doi 10.1021/ja909310t
_journal_volume 132
_journal_year 2010
_chemical_formula_moiety 'C100 H171 Co2 N6 O2.50 P6 Zr2'
_chemical_formula_sum 'C100 H171 Co2 N6 O2.5 P6 Zr2'
_chemical_formula_weight 1983.65
_space_group_IT_number 14
_symmetry_cell_setting monoclinic
_symmetry_space_group_name_Hall '-P 2ybc'
_symmetry_space_group_name_H-M 'P 1 21/c 1'
_atom_sites_solution_hydrogens geom
_atom_sites_solution_primary direct
_audit_creation_date 09-12-03
_audit_creation_method CRYSTALS_ver_12.87
_cell_angle_alpha 90
_cell_angle_beta 92.592(2)
_cell_angle_gamma 90
_cell_formula_units_Z 4
_cell_length_a 11.9572(5)
_cell_length_b 21.3291(8)
_cell_length_c 40.2240(15)
_cell_measurement_reflns_used 7622
_cell_measurement_temperature 120
_cell_measurement_theta_max 26
_cell_measurement_theta_min 3
_cell_volume 10248.1(7)
_computing_cell_refinement 'Apex2 (Bruker AXS, 2006)'
_computing_data_collection 'Apex2 (Bruker AXS, 2006)'
_computing_data_reduction 'Apex2 (Bruker AXS, 2006)'
_computing_molecular_graphics 'CAMERON (Watkin et al., 1996)'
_computing_publication_material 'CRYSTALS (Betteridge et al., 2003)'
_computing_structure_refinement 'CRYSTALS (Betteridge et al., 2003)'
_computing_structure_solution 'SIR92 (Altomare et al., 1994)'
_diffrn_ambient_temperature 120
_diffrn_measured_fraction_theta_full 1.000
_diffrn_measured_fraction_theta_max 1.000
_diffrn_measurement_device 'Bruker Kappa Apex2'
_diffrn_measurement_device_type Area
_diffrn_measurement_method '\f & \w scans'
_diffrn_radiation_monochromator graphite
_diffrn_radiation_type 'Mo K\a'
_diffrn_radiation_wavelength 0.71073
_diffrn_reflns_av_R_equivalents 0.091
_diffrn_reflns_limit_h_max 13
_diffrn_reflns_limit_h_min -13
_diffrn_reflns_limit_k_max 23
_diffrn_reflns_limit_k_min -24
_diffrn_reflns_limit_l_max 45
_diffrn_reflns_limit_l_min -45
_diffrn_reflns_number 75608
_diffrn_reflns_theta_full 23.817
_diffrn_reflns_theta_max 23.817
_diffrn_reflns_theta_min 1.392
_diffrn_standards_number 0
_exptl_absorpt_coefficient_mu 0.659
_exptl_absorpt_correction_T_max 0.94
_exptl_absorpt_correction_T_min 0.93
_exptl_absorpt_correction_type multi-scan
_exptl_absorpt_process_details 'Apex2 (Bruker AXS, 2006)'
_exptl_crystal_colour green
_exptl_crystal_density_diffrn 1.286
_exptl_crystal_density_method 'not measured'
_exptl_crystal_description acicular
_exptl_crystal_F_000 4228
_exptl_crystal_size_max 0.599
_exptl_crystal_size_mid 0.108
_exptl_crystal_size_min 0.094
_refine_diff_density_max 0.93
_refine_diff_density_min -1.07
_refine_ls_extinction_method None
_refine_ls_goodness_of_fit_ref 1.0036
_refine_ls_hydrogen_treatment none
_refine_ls_matrix_type full
_refine_ls_number_parameters 1078
_refine_ls_number_reflns 15758
_refine_ls_number_restraints 0
_refine_ls_R_factor_all 0.0777
_refine_ls_R_factor_gt 0.0424
_refine_ls_shift/su_max 0.0089436
_refine_ls_shift/su_mean 0.0006489
_refine_ls_structure_factor_coef Fsqd
_refine_ls_weighting_details
;
 Method= Modified Sheldrick 
 w=1/[\s^2^(F^2^) + ( 0.03P)^2^ + 5.91P] 
 ,where P=(max(Fo^2^,0) + 2Fc^2^)/3 
;
_refine_ls_weighting_scheme calc
_refine_ls_wR_factor_all 0.0853
_refine_ls_wR_factor_gt 0.0788
_refine_ls_wR_factor_ref 0.0853
_reflns_limit_h_max 13
_reflns_limit_h_min -13
_reflns_limit_k_max 24
_reflns_limit_k_min 0
_reflns_limit_l_max 45
_reflns_limit_l_min 0
_reflns_number_gt 10865
_reflns_number_total 15758
_reflns_threshold_expression I>2.0\s(I)
_oxford_diffrn_Wilson_B_factor 1.34
_oxford_diffrn_Wilson_scale 477.30
_oxford_refine_ls_r_factor_ref 0.0777
_oxford_refine_ls_scale 0.048761(3)
_oxford_reflns_number_all 15758
_oxford_reflns_threshold_expression_ref I>-10.0\s(I)
_oxford_structure_analysis_title 'CMT28_0m in P2(1)/c'
_cod_data_source_file ja909310t_si_002.cif
_cod_data_source_block 6
_cod_depositor_comments
;
The following automatic conversions were performed:

'_symmetry_cell_setting' value 'Monoclinic' changed to 'monoclinic'
according to the built-in table from CIF Core dictionary named
'cif_core.dic' version 2.4.1 from
2010-06-29.

'_exptl_absorpt_correction_type' value 'Multi-scan'
changed to 'multi-scan' according to the built-in table from CIF Core
dictionary named 'cif_core.dic' version 2.4.1 from 2010-06-29.

Automatic conversion script
Id: cif_fix_values 1673 2011-04-08 12:14:43Z adriana 
;
_cod_original_sg_symbol_H-M 'P 1 21/c 1 '
_cod_original_formula_sum 'C100 H171 Co2 N6 O2.50 P6 Zr2'
_cod_database_code 4101642

loop_
_symmetry_equiv_pos_as_xyz
x,y,z
-x,-y,-z
-x,y+1/2,-z+1/2
x,-y+1/2,z+1/2

loop_
_atom_site_label
_atom_site_type_symbol
_atom_site_fract_x
_atom_site_fract_y
_atom_site_fract_z
_atom_site_U_iso_or_equiv
_atom_site_occupancy
_atom_site_adp_type
_atom_site_refinement_flags_posn
_atom_site_refinement_flags_adp
_atom_site_refinement_flags_occupancy
_atom_site_disorder_assembly
_atom_site_disorder_group
_oxford_atom_site_special_shape
_atom_site_attached_hydrogens
Zr1 Zr 0.73686(3) 0.312097(17) 0.204309(8) 0.0137 1.0000 Uani . . . . . . .
Zr2 Zr 0.30504(3) 0.278888(18) 0.437851(8) 0.0167 1.0000 Uani . . . . . . .
Co1 Co 0.58582(4) 0.30956(2) 0.173383(11) 0.0146 1.0000 Uani . . . . . . .
Co2 Co 0.32782(4) 0.37452(2) 0.452709(12) 0.0188 1.0000 Uani . . . . . . .
P1 P 0.56009(8) 0.22250(5) 0.20189(2) 0.0166 1.0000 Uani . . . . . . .
P2 P 0.56106(8) 0.40033(5) 0.19934(2) 0.0167 1.0000 Uani . . . . . . .
P3 P 0.71040(8) 0.30345(5) 0.13423(2) 0.0163 1.0000 Uani . . . . . . .
P4 P 0.50480(8) 0.34857(5) 0.44603(2) 0.0223 1.0000 Uani . . . . . . .
P5 P 0.22148(8) 0.39085(5) 0.40699(2) 0.0189 1.0000 Uani . . . . . . .
P6 P 0.24857(8) 0.33809(5) 0.49765(2) 0.0205 1.0000 Uani . . . . . . .
O1 O 0.9079(2) 0.32494(13) 0.23849(6) 0.0256 1.0000 Uani . . . . . . .
O2 O 0.2571(3) 0.17059(13) 0.41883(7) 0.0374 1.0000 Uani . . . . . . .
O3 O 0.5000 0.0000 0.5000 0.1247 1.0000 Uani S . . . . . .
N1 N 0.6858(2) 0.22045(14) 0.22292(7) 0.0154 1.0000 Uani . . . . . . .
N2 N 0.6705(2) 0.39615(14) 0.22750(7) 0.0164 1.0000 Uani . . . . . . .
N3 N 0.8274(2) 0.31877(14) 0.15810(7) 0.0152 1.0000 Uani . . . . . . .
N4 N 0.4875(2) 0.27068(14) 0.44027(7) 0.0186 1.0000 Uani . . . . . . .
N5 N 0.2221(2) 0.31692(14) 0.39246(7) 0.0188 1.0000 Uani . . . . . . .
N6 N 0.2143(2) 0.26602(15) 0.48341(7) 0.0191 1.0000 Uani . . . . . . .
C1 C 0.5373(3) 0.14944(18) 0.17701(9) 0.0226 1.0000 Uani . . . . . . .
C2 C 0.4348(3) 0.1562(2) 0.15276(10) 0.0339 1.0000 Uani . . . . . . .
C3 C 0.5319(3) 0.08575(19) 0.19458(10) 0.0321 1.0000 Uani . . . . . . .
C4 C 0.4487(3) 0.22142(19) 0.23313(9) 0.0203 1.0000 Uani . . . . . . .
C5 C 0.3332(3) 0.2356(2) 0.21652(10) 0.0358 1.0000 Uani . . . . . . .
C6 C 0.4414(3) 0.16519(19) 0.25671(10) 0.0304 1.0000 Uani . . . . . . .
C7 C 0.7302(3) 0.17524(17) 0.24629(9) 0.0178 1.0000 Uani . . . . . . .
C8 C 0.7886(3) 0.12253(18) 0.23582(9) 0.0193 1.0000 Uani . . . . . . .
C9 C 0.8114(3) 0.11073(18) 0.19997(9) 0.0265 1.0000 Uani . . . . . . .
C10 C 0.8285(3) 0.07902(19) 0.25937(10) 0.0253 1.0000 Uani . . . . . . .
C11 C 0.8166(3) 0.0873(2) 0.29327(10) 0.0267 1.0000 Uani . . . . . . .
C12 C 0.8648(3) 0.0402(2) 0.31856(11) 0.0403 1.0000 Uani . . . . . . .
C13 C 0.7646(3) 0.1412(2) 0.30340(9) 0.0265 1.0000 Uani . . . . . . .
C14 C 0.7215(3) 0.18518(19) 0.28084(9) 0.0234 1.0000 Uani . . . . . . .
C15 C 0.6657(3) 0.2420(2) 0.29434(9) 0.0295 1.0000 Uani . . . . . . .
C16 C 0.5791(3) 0.47497(18) 0.17558(9) 0.0220 1.0000 Uani . . . . . . .
C17 C 0.4966(3) 0.4812(2) 0.14570(9) 0.0291 1.0000 Uani . . . . . . .
C18 C 0.5846(3) 0.53755(19) 0.19438(10) 0.0300 1.0000 Uani . . . . . . .
C19 C 0.4272(3) 0.40937(19) 0.22107(9) 0.0233 1.0000 Uani . . . . . . .
C20 C 0.3263(3) 0.3985(2) 0.19699(9) 0.0340 1.0000 Uani . . . . . . .
C21 C 0.4097(3) 0.4690(2) 0.24154(10) 0.0347 1.0000 Uani . . . . . . .
C22 C 0.7106(3) 0.43826(17) 0.25308(9) 0.0174 1.0000 Uani . . . . . . .
C23 C 0.6695(3) 0.43614(18) 0.28551(9) 0.0184 1.0000 Uani . . . . . . .
C24 C 0.5775(3) 0.39344(19) 0.29547(9) 0.0246 1.0000 Uani . . . . . . .
C25 C 0.7174(3) 0.47551(18) 0.31016(9) 0.0223 1.0000 Uani . . . . . . .
C26 C 0.8044(3) 0.51614(18) 0.30452(9) 0.0231 1.0000 Uani . . . . . . .
C27 C 0.8531(3) 0.5579(2) 0.33198(10) 0.0333 1.0000 Uani . . . . . . .
C28 C 0.8455(3) 0.51648(18) 0.27286(9) 0.0224 1.0000 Uani . . . . . . .
C29 C 0.8015(3) 0.47821(18) 0.24759(9) 0.0197 1.0000 Uani . . . . . . .
C30 C 0.8547(3) 0.48037(19) 0.21437(9) 0.0256 1.0000 Uani . . . . . . .
C31 C 0.7388(3) 0.22733(19) 0.11299(9) 0.0230 1.0000 Uani . . . . . . .
C32 C 0.6359(3) 0.2005(2) 0.09372(10) 0.0324 1.0000 Uani . . . . . . .
C33 C 0.8416(3) 0.2201(2) 0.09184(10) 0.0342 1.0000 Uani . . . . . . .
C34 C 0.6857(3) 0.36104(19) 0.09995(8) 0.0198 1.0000 Uani . . . . . . .
C35 C 0.5651(3) 0.3539(2) 0.08574(9) 0.0284 1.0000 Uani . . . . . . .
C36 C 0.7666(3) 0.3629(2) 0.07161(9) 0.0287 1.0000 Uani . . . . . . .
C37 C 0.9391(3) 0.32841(18) 0.14834(8) 0.0161 1.0000 Uani . . . . . . .
C38 C 1.0201(3) 0.28063(19) 0.15244(9) 0.0210 1.0000 Uani . . . . . . .
C39 C 0.9922(3) 0.22033(19) 0.16905(10) 0.0304 1.0000 Uani . . . . . . .
C40 C 1.1274(3) 0.29017(19) 0.14148(9) 0.0242 1.0000 Uani . . . . . . .
C41 C 1.1600(3) 0.3457(2) 0.12717(9) 0.0243 1.0000 Uani . . . . . . .
C42 C 1.2750(3) 0.3540(2) 0.11349(10) 0.0363 1.0000 Uani . . . . . . .
C43 C 1.0827(3) 0.39393(19) 0.12574(8) 0.0199 1.0000 Uani . . . . . . .
C44 C 0.9734(3) 0.38680(18) 0.13607(8) 0.0179 1.0000 Uani . . . . . . .
C45 C 0.8981(3) 0.44273(18) 0.13427(9) 0.0238 1.0000 Uani . . . . . . .
C46 C 1.0248(3) 0.3345(2) 0.23245(10) 0.0311 1.0000 Uani . . . . . . .
C47 C 1.0655(3) 0.3802(2) 0.25907(9) 0.0358 1.0000 Uani . . . . . . .
C48 C 0.9941(3) 0.3656(2) 0.28868(9) 0.0307 1.0000 Uani . . . . . . .
C49 C 0.9008(3) 0.3233(2) 0.27448(9) 0.0322 1.0000 Uani . . . . . . .
C50 C 0.5995(3) 0.3666(2) 0.48305(10) 0.0295 1.0000 Uani . . . . . . .
C51 C 0.7252(3) 0.3509(2) 0.48207(11) 0.0422 1.0000 Uani . . . . . . .
C52 C 0.5851(4) 0.4349(2) 0.49292(11) 0.0408 1.0000 Uani . . . . . . .
C53 C 0.5793(3) 0.3775(2) 0.40894(10) 0.0292 1.0000 Uani . . . . . . .
C54 C 0.6922(3) 0.3481(2) 0.40125(10) 0.0402 1.0000 Uani . . . . . . .
C55 C 0.5879(4) 0.4490(2) 0.40878(11) 0.0451 1.0000 Uani . . . . . . .
C56 C 0.5657(3) 0.2218(2) 0.43459(9) 0.0234 1.0000 Uani . . . . . . .
C57 C 0.5773(3) 0.1977(2) 0.40218(9) 0.0275 1.0000 Uani . . . . . . .
C58 C 0.5167(3) 0.2272(2) 0.37257(9) 0.0337 1.0000 Uani . . . . . . .
C59 C 0.6496(4) 0.1482(2) 0.39707(11) 0.0436 1.0000 Uani . . . . . . .
C60 C 0.7115(4) 0.1203(3) 0.42286(12) 0.0513 1.0000 Uani . . . . . . .
C61 C 0.7870(5) 0.0647(3) 0.41623(14) 0.0964 1.0000 Uani . . . . . . .
C62 C 0.6978(4) 0.1429(2) 0.45416(11) 0.0429 1.0000 Uani . . . . . . .
C63 C 0.6253(3) 0.1922(2) 0.46117(9) 0.0270 1.0000 Uani . . . . . . .
C64 C 0.6111(3) 0.2096(2) 0.49696(9) 0.0343 1.0000 Uani . . . . . . .
C65 C 0.0714(3) 0.41325(19) 0.40956(9) 0.0242 1.0000 Uani . . . . . . .
C66 C 0.0546(4) 0.4767(2) 0.42607(10) 0.0398 1.0000 Uani . . . . . . .
C67 C -0.0049(3) 0.4091(2) 0.37777(9) 0.0304 1.0000 Uani . . . . . . .
C68 C 0.2799(3) 0.44668(19) 0.37657(9) 0.0258 1.0000 Uani . . . . . . .
C69 C 0.3036(4) 0.5111(2) 0.39255(11) 0.0422 1.0000 Uani . . . . . . .
C70 C 0.2186(3) 0.4552(2) 0.34260(9) 0.0342 1.0000 Uani . . . . . . .
C71 C 0.1784(3) 0.28608(18) 0.36266(8) 0.0178 1.0000 Uani . . . . . . .
C72 C 0.0783(3) 0.25083(19) 0.36331(9) 0.0222 1.0000 Uani . . . . . . .
C73 C 0.0086(3) 0.2508(2) 0.39344(10) 0.0347 1.0000 Uani . . . . . . .
C74 C 0.0463(3) 0.21394(19) 0.33645(9) 0.0277 1.0000 Uani . . . . . . .
C75 C 0.1074(3) 0.21026(19) 0.30785(9) 0.0252 1.0000 Uani . . . . . . .
C76 C 0.0736(4) 0.1685(2) 0.27901(10) 0.0358 1.0000 Uani . . . . . . .
C77 C 0.2038(3) 0.24626(18) 0.30730(9) 0.0215 1.0000 Uani . . . . . . .
C78 C 0.2401(3) 0.28453(17) 0.33366(9) 0.0163 1.0000 Uani . . . . . . .
C79 C 0.3466(3) 0.32039(19) 0.32938(9) 0.0248 1.0000 Uani . . . . . . .
C80 C 0.3354(3) 0.32703(19) 0.53704(9) 0.0256 1.0000 Uani . . . . . . .
C81 C 0.2874(4) 0.2875(2) 0.56504(9) 0.0364 1.0000 Uani . . . . . . .
C82 C 0.3808(4) 0.3890(2) 0.55162(10) 0.0351 1.0000 Uani . . . . . . .
C83 C 0.1233(3) 0.38355(19) 0.50964(9) 0.0243 1.0000 Uani . . . . . . .
C84 C 0.0593(3) 0.3621(2) 0.53996(9) 0.0377 1.0000 Uani . . . . . . .
C85 C 0.1533(3) 0.4523(2) 0.51271(10) 0.0311 1.0000 Uani . . . . . . .
C86 C 0.1594(3) 0.21451(19) 0.49832(8) 0.0206 1.0000 Uani . . . . . . .
C87 C 0.2231(3) 0.16324(19) 0.51118(9) 0.0234 1.0000 Uani . . . . . . .
C88 C 0.3478(3) 0.1642(2) 0.51096(10) 0.0321 1.0000 Uani . . . . . . .
C89 C 0.1692(3) 0.1113(2) 0.52357(9) 0.0279 1.0000 Uani . . . . . . .
C90 C 0.0531(3) 0.10550(19) 0.52316(9) 0.0254 1.0000 Uani . . . . . . .
C91 C -0.0027(4) 0.0491(2) 0.53705(10) 0.0351 1.0000 Uani . . . . . . .
C92 C -0.0070(3) 0.1558(2) 0.50976(9) 0.0276 1.0000 Uani . . . . . . .
C93 C 0.0422(3) 0.20873(18) 0.49718(9) 0.0224 1.0000 Uani . . . . . . .
C94 C -0.0340(3) 0.2576(2) 0.48080(10) 0.0310 1.0000 Uani . . . . . . .
C95 C 0.2948(4) 0.1427(2) 0.38784(11) 0.0466 1.0000 Uani . . . . . . .
C96 C 0.2224(4) 0.0849(2) 0.38075(12) 0.0533 1.0000 Uani . . . . . . .
C97 C 0.1233(4) 0.0936(3) 0.40262(12) 0.0596 1.0000 Uani . . . . . . .
C98 C 0.1741(5) 0.1284(3) 0.43155(12) 0.0588 1.0000 Uani . . . . . . .
C99 C 0.4412(11) 0.0292(4) 0.4466(2) 0.1878 1.0000 Uani . . . . . . .
C100 C 0.4173(16) -0.0004(7) 0.4778(4) 0.1023 0.5000 Uani . . . . . . .
C101 C 0.4771(18) -0.0181(7) 0.5311(3) 0.1023 0.5000 Uani . . . . . . .
H11 H 0.6034 0.1480 0.1633 0.0262 1.0000 Uiso R . . . . . .
H21 H 0.3663 0.1501 0.1642 0.0506 1.0000 Uiso R . . . . . .
H22 H 0.4402 0.1261 0.1347 0.0510 1.0000 Uiso R . . . . . .
H23 H 0.4340 0.1972 0.1431 0.0508 1.0000 Uiso R . . . . . .
H31 H 0.5439 0.0517 0.1794 0.0484 1.0000 Uiso R . . . . . .
H32 H 0.5846 0.0833 0.2136 0.0487 1.0000 Uiso R . . . . . .
H33 H 0.4575 0.0818 0.2024 0.0478 1.0000 Uiso R . . . . . .
H41 H 0.4696 0.2574 0.2470 0.0243 1.0000 Uiso R . . . . . .
H51 H 0.2875 0.2543 0.2333 0.0537 1.0000 Uiso R . . . . . .
H52 H 0.3371 0.2647 0.1984 0.0539 1.0000 Uiso R . . . . . .
H53 H 0.2988 0.1980 0.2087 0.0539 1.0000 Uiso R . . . . . .
H61 H 0.3994 0.1329 0.2458 0.0455 1.0000 Uiso R . . . . . .
H62 H 0.5144 0.1490 0.2632 0.0460 1.0000 Uiso R . . . . . .
H63 H 0.4034 0.1772 0.2759 0.0459 1.0000 Uiso R . . . . . .
H91 H 0.8884 0.1004 0.1973 0.0387 1.0000 Uiso R . . . . . .
H92 H 0.7672 0.0769 0.1911 0.0390 1.0000 Uiso R . . . . . .
H93 H 0.7944 0.1467 0.1868 0.0382 1.0000 Uiso R . . . . . .
H101 H 0.8637 0.0437 0.2513 0.0300 1.0000 Uiso R . . . . . .
H121 H 0.8800 0.0013 0.3078 0.0614 1.0000 Uiso R . . . . . .
H122 H 0.9333 0.0560 0.3290 0.0611 1.0000 Uiso R . . . . . .
H123 H 0.8131 0.0320 0.3350 0.0610 1.0000 Uiso R . . . . . .
H131 H 0.7571 0.1487 0.3261 0.0316 1.0000 Uiso R . . . . . .
H151 H 0.6707 0.2766 0.2794 0.0438 1.0000 Uiso R . . . . . .
H152 H 0.7023 0.2543 0.3152 0.0434 1.0000 Uiso R . . . . . .
H153 H 0.5870 0.2335 0.2974 0.0440 1.0000 Uiso R . . . . . .
H161 H 0.6526 0.4695 0.1665 0.0266 1.0000 Uiso R . . . . . .
H171 H 0.4250 0.4936 0.1534 0.0442 1.0000 Uiso R . . . . . .
H172 H 0.5227 0.5125 0.1306 0.0436 1.0000 Uiso R . . . . . .
H173 H 0.4913 0.4416 0.1342 0.0434 1.0000 Uiso R . . . . . .
H181 H 0.5099 0.5527 0.1986 0.0446 1.0000 Uiso R . . . . . .
H182 H 0.6215 0.5690 0.1819 0.0446 1.0000 Uiso R . . . . . .
H183 H 0.6242 0.5314 0.2154 0.0445 1.0000 Uiso R . . . . . .
H191 H 0.4293 0.3742 0.2365 0.0274 1.0000 Uiso R . . . . . .
H201 H 0.3137 0.4358 0.1840 0.0502 1.0000 Uiso R . . . . . .
H202 H 0.2605 0.3901 0.2089 0.0507 1.0000 Uiso R . . . . . .
H203 H 0.3394 0.3645 0.1821 0.0510 1.0000 Uiso R . . . . . .
H211 H 0.3577 0.4606 0.2583 0.0519 1.0000 Uiso R . . . . . .
H212 H 0.3807 0.5027 0.2276 0.0519 1.0000 Uiso R . . . . . .
H213 H 0.4797 0.4822 0.2526 0.0517 1.0000 Uiso R . . . . . .
H241 H 0.5545 0.3656 0.2775 0.0369 1.0000 Uiso R . . . . . .
H242 H 0.5127 0.4160 0.3020 0.0372 1.0000 Uiso R . . . . . .
H243 H 0.6028 0.3682 0.3144 0.0374 1.0000 Uiso R . . . . . .
H251 H 0.6885 0.4746 0.3316 0.0268 1.0000 Uiso R . . . . . .
H271 H 0.8256 0.5473 0.3533 0.0510 1.0000 Uiso R . . . . . .
H272 H 0.9325 0.5548 0.3335 0.0518 1.0000 Uiso R . . . . . .
H273 H 0.8334 0.6010 0.3280 0.0516 1.0000 Uiso R . . . . . .
H281 H 0.9039 0.5432 0.2679 0.0260 1.0000 Uiso R . . . . . .
H301 H 0.8654 0.4388 0.2068 0.0391 1.0000 Uiso R . . . . . .
H302 H 0.9252 0.5011 0.2158 0.0390 1.0000 Uiso R . . . . . .
H303 H 0.8076 0.5023 0.1981 0.0390 1.0000 Uiso R . . . . . .
H311 H 0.7507 0.1991 0.1321 0.0273 1.0000 Uiso R . . . . . .
H321 H 0.5682 0.2070 0.1047 0.0484 1.0000 Uiso R . . . . . .
H322 H 0.6449 0.1566 0.0901 0.0486 1.0000 Uiso R . . . . . .
H323 H 0.6271 0.2193 0.0722 0.0481 1.0000 Uiso R . . . . . .
H331 H 0.9068 0.2406 0.1016 0.0509 1.0000 Uiso R . . . . . .
H332 H 0.8597 0.1766 0.0895 0.0507 1.0000 Uiso R . . . . . .
H333 H 0.8262 0.2378 0.0701 0.0506 1.0000 Uiso R . . . . . .
H341 H 0.6886 0.4020 0.1103 0.0235 1.0000 Uiso R . . . . . .
H351 H 0.5147 0.3507 0.1035 0.0432 1.0000 Uiso R . . . . . .
H352 H 0.5447 0.3901 0.0728 0.0427 1.0000 Uiso R . . . . . .
H353 H 0.5590 0.3167 0.0720 0.0427 1.0000 Uiso R . . . . . .
H361 H 0.8436 0.3636 0.0795 0.0423 1.0000 Uiso R . . . . . .
H362 H 0.7529 0.4000 0.0585 0.0428 1.0000 Uiso R . . . . . .
H363 H 0.7555 0.3259 0.0581 0.0420 1.0000 Uiso R . . . . . .
H391 H 1.0583 0.1989 0.1762 0.0460 1.0000 Uiso R . . . . . .
H392 H 0.9473 0.2274 0.1876 0.0461 1.0000 Uiso R . . . . . .
H393 H 0.9505 0.1938 0.1540 0.0457 1.0000 Uiso R . . . . . .
H401 H 1.1787 0.2572 0.1437 0.0288 1.0000 Uiso R . . . . . .
H421 H 1.3258 0.3254 0.1246 0.0546 1.0000 Uiso R . . . . . .
H422 H 1.2716 0.3448 0.0904 0.0539 1.0000 Uiso R . . . . . .
H423 H 1.3012 0.3960 0.1167 0.0536 1.0000 Uiso R . . . . . .
H431 H 1.1047 0.4329 0.1177 0.0237 1.0000 Uiso R . . . . . .
H451 H 0.8331 0.4341 0.1471 0.0352 1.0000 Uiso R . . . . . .
H452 H 0.8748 0.4524 0.1123 0.0352 1.0000 Uiso R . . . . . .
H453 H 0.9370 0.4773 0.1440 0.0354 1.0000 Uiso R . . . . . .
H461 H 1.0661 0.2942 0.2347 0.0370 1.0000 Uiso R . . . . . .
H462 H 1.0332 0.3524 0.2103 0.0366 1.0000 Uiso R . . . . . .
H471 H 1.1437 0.3750 0.2650 0.0433 1.0000 Uiso R . . . . . .
H472 H 1.0531 0.4229 0.2519 0.0429 1.0000 Uiso R . . . . . .
H481 H 1.0375 0.3439 0.3065 0.0364 1.0000 Uiso R . . . . . .
H482 H 0.9631 0.4038 0.2972 0.0370 1.0000 Uiso R . . . . . .
H491 H 0.9095 0.2798 0.2826 0.0378 1.0000 Uiso R . . . . . .
H492 H 0.8282 0.3392 0.2802 0.0382 1.0000 Uiso R . . . . . .
H501 H 0.5699 0.3414 0.5012 0.0356 1.0000 Uiso R . . . . . .
H511 H 0.7349 0.3103 0.4724 0.0624 1.0000 Uiso R . . . . . .
H512 H 0.7600 0.3822 0.4691 0.0631 1.0000 Uiso R . . . . . .
H513 H 0.7579 0.3510 0.5046 0.0631 1.0000 Uiso R . . . . . .
H521 H 0.5072 0.4464 0.4907 0.0604 1.0000 Uiso R . . . . . .
H522 H 0.6108 0.4401 0.5157 0.0608 1.0000 Uiso R . . . . . .
H523 H 0.6274 0.4623 0.4790 0.0606 1.0000 Uiso R . . . . . .
H531 H 0.5269 0.3671 0.3902 0.0349 1.0000 Uiso R . . . . . .
H541 H 0.7068 0.3557 0.3784 0.0592 1.0000 Uiso R . . . . . .
H542 H 0.6932 0.3034 0.4048 0.0594 1.0000 Uiso R . . . . . .
H543 H 0.7511 0.3668 0.4147 0.0594 1.0000 Uiso R . . . . . .
H551 H 0.6032 0.4622 0.3866 0.0675 1.0000 Uiso R . . . . . .
H552 H 0.6486 0.4628 0.4242 0.0677 1.0000 Uiso R . . . . . .
H553 H 0.5183 0.4670 0.4155 0.0678 1.0000 Uiso R . . . . . .
H581 H 0.5075 0.1975 0.3547 0.0496 1.0000 Uiso R . . . . . .
H582 H 0.4434 0.2409 0.3787 0.0494 1.0000 Uiso R . . . . . .
H583 H 0.5593 0.2631 0.3658 0.0494 1.0000 Uiso R . . . . . .
H591 H 0.6564 0.1330 0.3754 0.0520 1.0000 Uiso R . . . . . .
H611 H 0.7816 0.0525 0.3935 0.1423 1.0000 Uiso R . . . . . .
H612 H 0.8630 0.0775 0.4221 0.1421 1.0000 Uiso R . . . . . .
H613 H 0.7669 0.0309 0.4302 0.1423 1.0000 Uiso R . . . . . .
H621 H 0.7401 0.1252 0.4719 0.0511 1.0000 Uiso R . . . . . .
H641 H 0.5475 0.2370 0.4989 0.0516 1.0000 Uiso R . . . . . .
H642 H 0.5980 0.1720 0.5092 0.0519 1.0000 Uiso R . . . . . .
H643 H 0.6777 0.2307 0.5063 0.0519 1.0000 Uiso R . . . . . .
H651 H 0.0405 0.3817 0.4246 0.0282 1.0000 Uiso R . . . . . .
H661 H 0.0693 0.5105 0.4108 0.0600 1.0000 Uiso R . . . . . .
H662 H -0.0218 0.4812 0.4323 0.0600 1.0000 Uiso R . . . . . .
H663 H 0.1041 0.4815 0.4455 0.0600 1.0000 Uiso R . . . . . .
H671 H -0.0824 0.4084 0.3836 0.0461 1.0000 Uiso R . . . . . .
H672 H 0.0112 0.3710 0.3651 0.0455 1.0000 Uiso R . . . . . .
H673 H 0.0069 0.4457 0.3642 0.0460 1.0000 Uiso R . . . . . .
H681 H 0.3533 0.4276 0.3724 0.0312 1.0000 Uiso R . . . . . .
H691 H 0.3310 0.5066 0.4149 0.0631 1.0000 Uiso R . . . . . .
H692 H 0.2360 0.5358 0.3931 0.0627 1.0000 Uiso R . . . . . .
H693 H 0.3596 0.5336 0.3806 0.0622 1.0000 Uiso R . . . . . .
H701 H 0.1880 0.4157 0.3342 0.0503 1.0000 Uiso R . . . . . .
H702 H 0.1574 0.4848 0.3441 0.0510 1.0000 Uiso R . . . . . .
H703 H 0.2695 0.4708 0.3267 0.0506 1.0000 Uiso R . . . . . .
H731 H 0.0539 0.2446 0.4135 0.0526 1.0000 Uiso R . . . . . .
H732 H -0.0476 0.2181 0.3921 0.0518 1.0000 Uiso R . . . . . .
H733 H -0.0297 0.2909 0.3955 0.0521 1.0000 Uiso R . . . . . .
H741 H -0.0177 0.1903 0.3374 0.0343 1.0000 Uiso R . . . . . .
H761 H -0.0005 0.1772 0.2712 0.0554 1.0000 Uiso R . . . . . .
H762 H 0.1208 0.1725 0.2606 0.0549 1.0000 Uiso R . . . . . .
H763 H 0.0758 0.1254 0.2859 0.0552 1.0000 Uiso R . . . . . .
H771 H 0.2462 0.2447 0.2882 0.0252 1.0000 Uiso R . . . . . .
H791 H 0.4016 0.2940 0.3189 0.0365 1.0000 Uiso R . . . . . .
H792 H 0.3330 0.3563 0.3153 0.0365 1.0000 Uiso R . . . . . .
H793 H 0.3797 0.3345 0.3504 0.0363 1.0000 Uiso R . . . . . .
H801 H 0.3999 0.3037 0.5295 0.0306 1.0000 Uiso R . . . . . .
H811 H 0.3480 0.2724 0.5800 0.0545 1.0000 Uiso R . . . . . .
H812 H 0.2435 0.2521 0.5566 0.0543 1.0000 Uiso R . . . . . .
H813 H 0.2398 0.3143 0.5775 0.0546 1.0000 Uiso R . . . . . .
H821 H 0.4439 0.3805 0.5673 0.0525 1.0000 Uiso R . . . . . .
H822 H 0.3220 0.4106 0.5629 0.0527 1.0000 Uiso R . . . . . .
H823 H 0.4055 0.4147 0.5337 0.0524 1.0000 Uiso R . . . . . .
H831 H 0.0722 0.3810 0.4901 0.0291 1.0000 Uiso R . . . . . .
H841 H 0.0991 0.3744 0.5606 0.0556 1.0000 Uiso R . . . . . .
H842 H -0.0145 0.3806 0.5395 0.0562 1.0000 Uiso R . . . . . .
H843 H 0.0511 0.3170 0.5398 0.0551 1.0000 Uiso R . . . . . .
H851 H 0.0870 0.4777 0.5106 0.0456 1.0000 Uiso R . . . . . .
H852 H 0.2001 0.4642 0.4948 0.0458 1.0000 Uiso R . . . . . .
H853 H 0.1934 0.4611 0.5341 0.0454 1.0000 Uiso R . . . . . .
H881 H 0.3763 0.1248 0.5182 0.0479 1.0000 Uiso R . . . . . .
H882 H 0.3710 0.1714 0.4891 0.0477 1.0000 Uiso R . . . . . .
H883 H 0.3788 0.1963 0.5252 0.0477 1.0000 Uiso R . . . . . .
H891 H 0.2123 0.0780 0.5325 0.0338 1.0000 Uiso R . . . . . .
H911 H -0.0782 0.0443 0.5283 0.0534 1.0000 Uiso R . . . . . .
H912 H -0.0040 0.0517 0.5606 0.0531 1.0000 Uiso R . . . . . .
H913 H 0.0365 0.0113 0.5321 0.0526 1.0000 Uiso R . . . . . .
H921 H -0.0844 0.1544 0.5087 0.0330 1.0000 Uiso R . . . . . .
H941 H -0.0954 0.2383 0.4674 0.0470 1.0000 Uiso R . . . . . .
H942 H -0.0667 0.2834 0.4974 0.0469 1.0000 Uiso R . . . . . .
H943 H 0.0079 0.2840 0.4661 0.0464 1.0000 Uiso R . . . . . .
H951 H 0.3757 0.1293 0.3916 0.0557 1.0000 Uiso R . . . . . .
H952 H 0.2886 0.1741 0.3694 0.0559 1.0000 Uiso R . . . . . .
H961 H 0.2001 0.0824 0.3566 0.0644 1.0000 Uiso R . . . . . .
H962 H 0.2662 0.0464 0.3878 0.0649 1.0000 Uiso R . . . . . .
H971 H 0.0625 0.1201 0.3903 0.0720 1.0000 Uiso R . . . . . .
H972 H 0.0915 0.0520 0.4098 0.0715 1.0000 Uiso R . . . . . .
H981 H 0.2146 0.0962 0.4460 0.0706 1.0000 Uiso R . . . . . .
H982 H 0.1160 0.1511 0.4434 0.0703 1.0000 Uiso R . . . . . .
H991 H 0.3757 0.0261 0.4324 0.2095 0.5000 Uiso R . . . . . .
H992 H 0.4593 0.0721 0.4502 0.2095 0.5000 Uiso R . . . . . .
H993 H 0.5016 0.0088 0.4365 0.2095 0.5000 Uiso R . . . . . .
H994 H 0.4703 0.0415 0.4260 0.2251 0.5000 Uiso R . . . . . .
H995 H 0.3950 0.0617 0.4545 0.2251 0.5000 Uiso R . . . . . .
H996 H 0.3982 -0.0080 0.4435 0.2251 0.5000 Uiso R . . . . . .
H1001 H 0.4006 -0.0437 0.4729 0.1481 0.5000 Uiso R . . . . . .
H1002 H 0.3668 0.0302 0.4868 0.1482 0.5000 Uiso R . . . . . .
H1011 H 0.4416 -0.0588 0.5288 0.1451 0.5000 Uiso R . . . . . .
H1012 H 0.4168 0.0112 0.5351 0.1452 0.5000 Uiso R . . . . . .

loop_
_atom_site_aniso_label
_atom_site_aniso_U_11
_atom_site_aniso_U_22
_atom_site_aniso_U_33
_atom_site_aniso_U_23
_atom_site_aniso_U_13
_atom_site_aniso_U_12
Zr1 0.01423(19) 0.0164(2) 0.01062(18) -0.00037(16) 0.00249(14) -0.00041(16)
Zr2 0.0172(2) 0.0197(2) 0.01342(19) 0.00098(16) 0.00241(15) 0.00135(17)
Co1 0.0149(3) 0.0178(3) 0.0113(3) 0.0005(2) 0.0037(2) -0.0001(2)
Co2 0.0194(3) 0.0213(3) 0.0157(3) -0.0009(2) 0.0019(2) 0.0009(2)
P1 0.0165(5) 0.0195(6) 0.0141(5) 0.0024(4) 0.0034(4) -0.0013(4)
P2 0.0162(5) 0.0200(6) 0.0142(5) -0.0012(4) 0.0035(4) 0.0008(4)
P3 0.0149(5) 0.0220(6) 0.0123(5) -0.0005(4) 0.0025(4) -0.0019(4)
P4 0.0179(6) 0.0272(7) 0.0219(6) -0.0019(5) 0.0024(4) -0.0010(5)
P5 0.0207(6) 0.0210(6) 0.0152(5) 0.0011(4) 0.0033(4) 0.0018(4)
P6 0.0207(6) 0.0265(7) 0.0143(5) -0.0006(4) 0.0010(4) 0.0032(5)
O1 0.0202(15) 0.0373(19) 0.0192(15) -0.0035(12) -0.0012(12) 0.0004(12)
O2 0.058(2) 0.0262(19) 0.0290(17) -0.0087(13) 0.0157(15) -0.0102(15)
O3 0.150(7) 0.140(7) 0.080(5) 0.033(5) -0.036(6) 0.022(6)
N1 0.0174(17) 0.0162(18) 0.0129(16) 0.0034(14) 0.0042(13) 0.0007(14)
N2 0.0183(17) 0.0169(19) 0.0143(16) -0.0042(14) 0.0032(13) 0.0006(14)
N3 0.0118(16) 0.022(2) 0.0119(15) -0.0010(14) 0.0022(12) 0.0003(13)
N4 0.0199(18) 0.020(2) 0.0161(16) 0.0002(14) 0.0007(13) 0.0038(14)
N5 0.0202(18) 0.021(2) 0.0156(16) 0.0015(14) 0.0032(13) -0.0005(14)
N6 0.0166(18) 0.024(2) 0.0167(16) -0.0009(14) 0.0014(13) 0.0014(14)
C1 0.025(2) 0.024(3) 0.019(2) -0.0038(18) 0.0053(17) -0.0077(18)
C2 0.035(3) 0.041(3) 0.026(2) -0.004(2) -0.003(2) -0.010(2)
C3 0.036(3) 0.022(3) 0.038(3) -0.004(2) -0.002(2) -0.007(2)
C4 0.016(2) 0.027(2) 0.018(2) 0.0052(18) 0.0048(16) 0.0022(18)
C5 0.022(2) 0.058(4) 0.027(2) 0.010(2) 0.0061(19) 0.004(2)
C6 0.025(2) 0.036(3) 0.031(2) 0.014(2) 0.0098(19) 0.001(2)
C7 0.017(2) 0.019(2) 0.018(2) 0.0020(17) 0.0014(16) -0.0038(17)
C8 0.018(2) 0.016(2) 0.024(2) -0.0010(18) 0.0035(17) -0.0044(17)
C9 0.026(2) 0.019(3) 0.035(2) -0.0064(19) 0.0120(19) 0.0007(18)
C10 0.016(2) 0.022(3) 0.039(3) 0.003(2) 0.0024(19) -0.0028(17)
C11 0.016(2) 0.032(3) 0.031(2) 0.016(2) -0.0029(18) -0.0043(19)
C12 0.029(3) 0.048(3) 0.044(3) 0.024(2) -0.004(2) -0.001(2)
C13 0.020(2) 0.038(3) 0.022(2) 0.010(2) 0.0010(18) -0.005(2)
C14 0.018(2) 0.032(3) 0.021(2) 0.003(2) 0.0048(17) -0.0043(19)
C15 0.032(3) 0.042(3) 0.016(2) 0.0006(19) 0.0065(18) 0.002(2)
C16 0.021(2) 0.021(2) 0.025(2) 0.0009(18) 0.0026(18) -0.0015(17)
C17 0.031(3) 0.029(3) 0.027(2) 0.005(2) 0.0004(19) 0.0025(19)
C18 0.033(3) 0.023(3) 0.035(3) 0.000(2) 0.003(2) 0.0019(19)
C19 0.023(2) 0.027(3) 0.020(2) -0.0024(18) 0.0044(17) 0.0049(18)
C20 0.021(2) 0.052(3) 0.029(2) 0.005(2) 0.0040(19) -0.003(2)
C21 0.029(3) 0.037(3) 0.039(3) -0.007(2) 0.014(2) 0.010(2)
C22 0.020(2) 0.016(2) 0.017(2) 0.0000(17) 0.0026(17) 0.0034(17)
C23 0.020(2) 0.018(2) 0.018(2) -0.0010(17) 0.0036(17) 0.0025(17)
C24 0.025(2) 0.029(3) 0.020(2) -0.0009(18) 0.0083(18) -0.0067(19)
C25 0.029(2) 0.024(3) 0.015(2) -0.0052(18) 0.0068(18) 0.0044(19)
C26 0.025(2) 0.019(2) 0.025(2) -0.0029(18) -0.0024(18) 0.0051(18)
C27 0.036(3) 0.030(3) 0.034(3) -0.011(2) -0.001(2) -0.003(2)
C28 0.019(2) 0.024(3) 0.025(2) 0.0018(19) 0.0030(18) -0.0053(18)
C29 0.019(2) 0.020(2) 0.020(2) 0.0027(18) 0.0033(17) 0.0007(17)
C30 0.025(2) 0.034(3) 0.019(2) 0.0010(19) 0.0087(18) -0.0054(19)
C31 0.018(2) 0.031(3) 0.021(2) -0.0043(19) 0.0049(17) -0.0031(18)
C32 0.036(3) 0.035(3) 0.026(2) -0.007(2) 0.002(2) -0.005(2)
C33 0.029(3) 0.044(3) 0.030(2) -0.017(2) 0.0114(19) 0.000(2)
C34 0.017(2) 0.031(3) 0.0113(19) 0.0015(17) 0.0035(16) -0.0021(17)
C35 0.022(2) 0.043(3) 0.021(2) 0.007(2) 0.0011(18) -0.0005(19)
C36 0.021(2) 0.047(3) 0.017(2) 0.006(2) -0.0007(18) -0.006(2)
C37 0.017(2) 0.022(2) 0.0096(19) -0.0051(16) 0.0040(16) -0.0035(17)
C38 0.020(2) 0.020(2) 0.023(2) -0.0050(18) 0.0027(17) 0.0003(18)
C39 0.027(2) 0.023(3) 0.041(3) 0.000(2) 0.003(2) 0.007(2)
C40 0.014(2) 0.032(3) 0.027(2) -0.0080(19) 0.0017(17) 0.0066(18)
C41 0.018(2) 0.041(3) 0.014(2) -0.0117(19) 0.0053(17) -0.009(2)
C42 0.021(2) 0.058(3) 0.031(2) -0.008(2) 0.0126(19) -0.013(2)
C43 0.022(2) 0.022(2) 0.016(2) -0.0039(17) 0.0051(17) -0.0071(18)
C44 0.017(2) 0.029(3) 0.0077(18) -0.0045(17) -0.0005(16) 0.0015(17)
C45 0.027(2) 0.024(3) 0.021(2) -0.0018(18) 0.0028(18) -0.0043(18)
C46 0.020(2) 0.047(3) 0.026(2) -0.003(2) 0.0007(19) -0.001(2)
C47 0.028(3) 0.052(3) 0.026(2) 0.000(2) -0.006(2) -0.010(2)
C48 0.041(3) 0.030(3) 0.020(2) -0.0031(19) -0.005(2) 0.011(2)
C49 0.029(2) 0.046(3) 0.022(2) 0.007(2) -0.0007(19) 0.002(2)
C50 0.020(2) 0.039(3) 0.029(2) -0.005(2) -0.0023(18) -0.001(2)
C51 0.023(3) 0.058(4) 0.045(3) -0.009(3) -0.006(2) 0.000(2)
C52 0.036(3) 0.041(3) 0.045(3) -0.013(2) -0.003(2) -0.003(2)
C53 0.022(2) 0.035(3) 0.030(2) -0.002(2) 0.0023(19) -0.007(2)
C54 0.026(3) 0.056(4) 0.040(3) -0.004(2) 0.014(2) -0.008(2)
C55 0.048(3) 0.048(4) 0.041(3) 0.006(2) 0.014(2) -0.014(2)
C56 0.018(2) 0.033(3) 0.019(2) 0.0007(19) 0.0050(17) 0.0070(19)
C57 0.030(2) 0.031(3) 0.022(2) 0.0004(19) 0.0070(18) 0.006(2)
C58 0.033(3) 0.051(3) 0.018(2) 0.001(2) 0.0051(19) 0.001(2)
C59 0.047(3) 0.051(4) 0.035(3) -0.007(2) 0.017(2) 0.015(3)
C60 0.052(3) 0.059(4) 0.043(3) 0.002(3) 0.013(3) 0.033(3)
C61 0.114(6) 0.104(6) 0.073(4) 0.007(4) 0.023(4) 0.086(5)
C62 0.043(3) 0.048(3) 0.038(3) 0.011(2) 0.003(2) 0.026(2)
C63 0.024(2) 0.035(3) 0.022(2) 0.000(2) 0.0032(18) 0.005(2)
C64 0.031(3) 0.050(3) 0.022(2) 0.001(2) -0.0038(19) 0.008(2)
C65 0.022(2) 0.030(3) 0.020(2) 0.0004(19) 0.0017(17) 0.0038(18)
C66 0.037(3) 0.044(3) 0.038(3) -0.012(2) -0.001(2) 0.021(2)
C67 0.021(2) 0.046(3) 0.025(2) 0.006(2) 0.0037(18) 0.004(2)
C68 0.028(2) 0.027(3) 0.023(2) 0.0029(19) 0.0063(18) 0.0036(19)
C69 0.049(3) 0.029(3) 0.049(3) -0.003(2) 0.006(2) -0.007(2)
C70 0.042(3) 0.035(3) 0.026(2) 0.015(2) 0.009(2) 0.005(2)
C71 0.022(2) 0.018(2) 0.013(2) 0.0050(16) 0.0001(16) 0.0006(17)
C72 0.021(2) 0.025(2) 0.021(2) 0.0038(18) 0.0058(17) -0.0038(18)
C73 0.033(3) 0.036(3) 0.036(3) -0.003(2) 0.016(2) -0.012(2)
C74 0.024(2) 0.029(3) 0.030(2) -0.001(2) -0.0006(19) -0.0088(19)
C75 0.029(2) 0.024(3) 0.022(2) -0.0040(18) -0.0020(19) -0.0021(19)
C76 0.041(3) 0.039(3) 0.027(2) -0.007(2) 0.003(2) -0.004(2)
C77 0.027(2) 0.026(2) 0.012(2) 0.0005(17) 0.0027(17) 0.0039(19)
C78 0.013(2) 0.014(2) 0.022(2) 0.0025(17) 0.0010(16) 0.0027(16)
C79 0.022(2) 0.032(3) 0.020(2) -0.0027(19) 0.0038(17) -0.0051(19)
C80 0.029(2) 0.027(3) 0.021(2) -0.0007(18) 0.0003(18) 0.0022(18)
C81 0.046(3) 0.041(3) 0.021(2) 0.003(2) -0.003(2) -0.002(2)
C82 0.038(3) 0.040(3) 0.026(2) -0.001(2) -0.006(2) -0.001(2)
C83 0.022(2) 0.033(3) 0.017(2) -0.0030(18) 0.0012(17) 0.0045(19)
C84 0.032(3) 0.056(3) 0.026(2) -0.004(2) 0.014(2) 0.004(2)
C85 0.028(3) 0.037(3) 0.028(2) -0.002(2) 0.0029(19) 0.013(2)
C86 0.023(2) 0.029(3) 0.0099(19) -0.0001(17) 0.0041(16) -0.0025(19)
C87 0.027(2) 0.026(3) 0.017(2) 0.0017(18) 0.0007(18) 0.0003(19)
C88 0.029(3) 0.030(3) 0.038(3) 0.006(2) 0.000(2) 0.004(2)
C89 0.033(3) 0.034(3) 0.018(2) 0.0053(19) 0.0023(19) 0.004(2)
C90 0.036(3) 0.027(3) 0.013(2) -0.0014(18) 0.0050(18) -0.002(2)
C91 0.050(3) 0.031(3) 0.026(2) 0.002(2) 0.015(2) -0.003(2)
C92 0.021(2) 0.038(3) 0.025(2) -0.001(2) 0.0074(18) -0.006(2)
C93 0.025(2) 0.027(3) 0.016(2) -0.0020(17) 0.0066(17) 0.0020(18)
C94 0.025(2) 0.038(3) 0.030(2) 0.006(2) 0.0020(19) 0.003(2)
C95 0.057(3) 0.040(3) 0.045(3) 0.002(2) 0.015(3) -0.006(2)
C96 0.069(4) 0.044(4) 0.048(3) -0.017(3) 0.028(3) -0.016(3)
C97 0.078(4) 0.048(4) 0.056(3) -0.018(3) 0.036(3) -0.021(3)
C98 0.085(4) 0.049(4) 0.045(3) -0.017(3) 0.028(3) -0.018(3)
C99 0.387(18) 0.091(8) 0.082(6) -0.006(5) -0.017(9) 0.065(9)
C100 0.167(18) 0.074(11) 0.061(10) -0.010(8) -0.040(13) -0.006(12)
C101 0.165(19) 0.086(12) 0.055(11) 0.025(8) -0.004(10) -0.018(11)

loop_
_atom_type_symbol
_atom_type_scat_dispersion_real
_atom_type_scat_dispersion_imag
_atom_type_scat_Cromer_Mann_a1
_atom_type_scat_Cromer_Mann_b1
_atom_type_scat_Cromer_Mann_a2
_atom_type_scat_Cromer_Mann_b2
_atom_type_scat_Cromer_Mann_a3
_atom_type_scat_Cromer_Mann_b3
_atom_type_scat_Cromer_Mann_a4
_atom_type_scat_Cromer_Mann_b4
_atom_type_scat_Cromer_Mann_c
_atom_type_scat_source
C 0.0033 0.0016 2.3100 20.8439 1.0200 10.2075 1.5886 0.5687 0.8650 51.6512 0.2156 'International Tables Vol C 4.2.6.8 and 6.1.1.4'
H 0.0000 0.0000 0.4930 10.5109 0.3229 26.1257 0.1402 3.1424 0.0408 57.7998 0.0030 'International Tables Vol C 4.2.6.8 and 6.1.1.4'
N 0.0061 0.0033 12.2126 0.0057 3.1322 9.8933 2.0125 28.9975 1.1663 0.5826 -11.5290 'International Tables Vol C 4.2.6.8 and 6.1.1.4'
O 0.0106 0.0060 3.0485 13.2771 2.2868 5.7011 1.5463 0.3239 0.8670 32.9089 0.2508 'International Tables Vol C 4.2.6.8 and 6.1.1.4'
P 0.1023 0.0942 6.4345 1.9067 4.1791 27.1570 1.7800 0.5260 1.4908 68.1645 1.1149 'International Tables Vol C 4.2.6.8 and 6.1.1.4'
Co 0.3494 0.9721 12.2841 4.2791 7.3409 0.2784 4.0034 13.5359 2.3488 71.1692 1.0118 'International Tables Vol C 4.2.6.8 and 6.1.1.4'
Zr -2.9673 0.5597 17.8765 1.2762 10.9480 11.9160 5.4173 0.1176 3.6572 87.6627 2.0693 'International Tables Vol C 4.2.6.8 and 6.1.1.4'

loop_
_geom_angle_atom_site_label_1
_geom_angle_site_symmetry_1
_geom_angle_atom_site_label_2
_geom_angle_site_symmetry_2
_geom_angle_atom_site_label_3
_geom_angle_site_symmetry_3
_geom_angle
_geom_angle_publ_flag
Co1 . Zr1 . P1 . 50.19(2) yes
Co1 . Zr1 . P2 . 51.04(2) yes
P1 . Zr1 . P2 . 84.02(3) yes
Co1 . Zr1 . P3 . 50.77(2) yes
P1 . Zr1 . P3 . 82.69(3) yes
P2 . Zr1 . P3 . 85.61(3) yes
Co1 . Zr1 . O1 . 174.92(7) yes
P1 . Zr1 . O1 . 134.43(7) yes
P2 . Zr1 . O1 . 124.80(7) yes
P3 . Zr1 . O1 . 128.70(6) yes
Co1 . Zr1 . N1 . 86.31(7) yes
P1 . Zr1 . N1 . 36.38(7) yes
P2 . Zr1 . N1 . 113.67(8) yes
P3 . Zr1 . N1 . 105.20(7) yes
O1 . Zr1 . N1 . 98.49(10) yes
Co1 . Zr1 . N2 . 87.47(7) yes
P1 . Zr1 . N2 . 106.36(8) yes
P2 . Zr1 . N2 . 36.85(7) yes
P3 . Zr1 . N2 . 116.89(8) yes
O1 . Zr1 . N2 . 88.77(10) yes
Co1 . Zr1 . N3 . 86.85(7) yes
P1 . Zr1 . N3 . 114.06(8) yes
P2 . Zr1 . N3 . 106.90(8) yes
P3 . Zr1 . N3 . 36.71(7) yes
O1 . Zr1 . N3 . 92.13(9) yes
N1 . Zr1 . N2 . 118.29(11) yes
N1 . Zr1 . N3 . 120.17(11) yes
N2 . Zr1 . N3 . 120.66(11) yes
Co2 . Zr2 . P4 . 50.83(3) yes
Co2 . Zr2 . P5 . 50.27(2) yes
P4 . Zr2 . P5 . 83.55(3) yes
Co2 . Zr2 . P6 . 50.83(3) yes
P4 . Zr2 . P6 . 84.19(3) yes
P5 . Zr2 . P6 . 84.48(3) yes
Co2 . Zr2 . O2 . 173.77(7) yes
P4 . Zr2 . O2 . 134.94(7) yes
P5 . Zr2 . O2 . 124.84(7) yes
P6 . Zr2 . O2 . 127.96(7) yes
Co2 . Zr2 . N4 . 87.12(8) yes
P4 . Zr2 . N4 . 36.75(8) yes
P5 . Zr2 . N4 . 114.56(8) yes
P6 . Zr2 . N4 . 105.92(8) yes
O2 . Zr2 . N4 . 98.91(11) yes
Co2 . Zr2 . N5 . 85.81(8) yes
P4 . Zr2 . N5 . 104.52(8) yes
P5 . Zr2 . N5 . 36.06(8) yes
P6 . Zr2 . N5 . 115.28(8) yes
O2 . Zr2 . N5 . 89.89(10) yes
Co2 . Zr2 . N6 . 86.98(8) yes
P4 . Zr2 . N6 . 114.68(8) yes
P5 . Zr2 . N6 . 107.01(8) yes
P6 . Zr2 . N6 . 36.54(8) yes
O2 . Zr2 . N6 . 91.43(10) yes
N4 . Zr2 . N5 . 118.63(10) yes
N4 . Zr2 . N6 . 118.94(10) yes
N5 . Zr2 . N6 . 121.41(11) yes
Zr1 . Co1 . P1 . 81.59(3) yes
Zr1 . Co1 . P2 . 80.36(3) yes
P1 . Co1 . P2 . 117.56(4) yes
Zr1 . Co1 . P3 . 80.72(3) yes
P1 . Co1 . P3 . 115.60(4) yes
P2 . Co1 . P3 . 119.44(4) yes
Zr2 . Co2 . P4 . 80.69(3) yes
Zr2 . Co2 . P5 . 81.78(3) yes
P4 . Co2 . P5 . 117.01(4) yes
Zr2 . Co2 . P6 . 80.79(3) yes
P4 . Co2 . P6 . 117.17(4) yes
P5 . Co2 . P6 . 118.75(4) yes
Zr1 . P1 . Co1 . 48.22(2) yes
Zr1 . P1 . N1 . 50.13(10) yes
Co1 . P1 . N1 . 98.03(11) yes
Zr1 . P1 . C1 . 132.00(12) yes
Co1 . P1 . C1 . 116.34(12) yes
N1 . P1 . C1 . 110.59(16) yes
Zr1 . P1 . C4 . 122.32(13) yes
Co1 . P1 . C4 . 118.58(13) yes
N1 . P1 . C4 . 107.87(15) yes
C1 . P1 . C4 . 105.00(18) yes
Zr1 . P2 . Co1 . 48.60(2) yes
Zr1 . P2 . N2 . 50.73(10) yes
Co1 . P2 . N2 . 98.79(11) yes
Zr1 . P2 . C16 . 120.01(12) yes
Co1 . P2 . C16 . 118.61(12) yes
N2 . P2 . C16 . 106.41(16) yes
Zr1 . P2 . C19 . 133.38(13) yes
Co1 . P2 . C19 . 116.38(13) yes
N2 . P2 . C19 . 110.15(15) yes
C16 . P2 . C19 . 105.77(18) yes
Zr1 . P3 . Co1 . 48.51(2) yes
Zr1 . P3 . N3 . 50.92(9) yes
Co1 . P3 . N3 . 98.63(10) yes
Zr1 . P3 . C31 . 119.79(13) yes
Co1 . P3 . C31 . 121.06(12) yes
N3 . P3 . C31 . 105.30(15) yes
Zr1 . P3 . C34 . 134.63(13) yes
Co1 . P3 . C34 . 113.45(12) yes
N3 . P3 . C34 . 113.10(16) yes
C31 . P3 . C34 . 105.09(17) yes
Zr2 . P4 . Co2 . 48.48(3) yes
Zr2 . P4 . N4 . 50.78(10) yes
Co2 . P4 . N4 . 98.67(11) yes
Zr2 . P4 . C50 . 132.90(14) yes
Co2 . P4 . C50 . 113.55(13) yes
N4 . P4 . C50 . 112.19(17) yes
Zr2 . P4 . C53 . 120.72(13) yes
Co2 . P4 . C53 . 120.32(13) yes
N4 . P4 . C53 . 105.91(17) yes
C50 . P4 . C53 . 105.85(18) yes
Zr2 . P5 . Co2 . 47.96(2) yes
Zr2 . P5 . N5 . 50.13(10) yes
Co2 . P5 . N5 . 97.44(10) yes
Zr2 . P5 . C65 . 120.64(13) yes
Co2 . P5 . C65 . 120.79(12) yes
N5 . P5 . C65 . 106.21(16) yes
Zr2 . P5 . C68 . 133.32(13) yes
Co2 . P5 . C68 . 115.28(13) yes
N5 . P5 . C68 . 111.28(16) yes
C65 . P5 . C68 . 105.22(18) yes
Zr2 . P6 . Co2 . 48.38(2) yes
Zr2 . P6 . N6 . 50.69(10) yes
Co2 . P6 . N6 . 98.56(11) yes
Zr2 . P6 . C80 . 121.35(13) yes
Co2 . P6 . C80 . 119.56(13) yes
N6 . P6 . C80 . 106.86(16) yes
Zr2 . P6 . C83 . 132.68(12) yes
Co2 . P6 . C83 . 113.95(13) yes
N6 . P6 . C83 . 112.13(17) yes
C80 . P6 . C83 . 105.54(17) yes
Zr1 . O1 . C46 . 135.9(2) yes
Zr1 . O1 . C49 . 118.4(2) yes
C46 . O1 . C49 . 105.7(3) yes
Zr2 . O2 . C95 . 124.0(2) yes
Zr2 . O2 . C98 . 128.2(2) yes
C95 . O2 . C98 . 106.8(3) yes
C101 2_656 O3 . C100 2_656 117.0(9) yes
C101 2_656 O3 . C100 . 63.0(9) yes
C100 2_656 O3 . C100 . 179.991 yes
C101 2_656 O3 . C101 . 179.992 yes
C100 2_656 O3 . C101 . 63.0(9) yes
C100 . O3 . C101 . 117.0(9) yes
P1 . N1 . Zr1 . 93.49(13) yes
P1 . N1 . C7 . 129.8(2) yes
Zr1 . N1 . C7 . 136.5(2) yes
P2 . N2 . Zr1 . 92.41(12) yes
P2 . N2 . C22 . 132.1(2) yes
Zr1 . N2 . C22 . 134.8(2) yes
P3 . N3 . Zr1 . 92.37(12) yes
P3 . N3 . C37 . 129.3(2) yes
Zr1 . N3 . C37 . 138.3(2) yes
P4 . N4 . Zr2 . 92.47(13) yes
P4 . N4 . C56 . 131.6(3) yes
Zr2 . N4 . C56 . 135.4(2) yes
Zr2 . N5 . P5 . 93.82(13) yes
Zr2 . N5 . C71 . 131.0(2) yes
P5 . N5 . C71 . 135.1(2) yes
P6 . N6 . Zr2 . 92.76(14) yes
P6 . N6 . C86 . 132.0(2) yes
Zr2 . N6 . C86 . 134.7(2) yes
P1 . C1 . C2 . 110.8(3) yes
P1 . C1 . C3 . 120.0(3) yes
C2 . C1 . C3 . 109.0(3) yes
P1 . C1 . H11 . 103.1 no
C2 . C1 . H11 . 106.4 no
C3 . C1 . H11 . 106.4 no
C1 . C2 . H21 . 110.8 no
C1 . C2 . H22 . 109.5 no
H21 . C2 . H22 . 110.6 no
C1 . C2 . H23 . 109.6 no
H21 . C2 . H23 . 108.8 no
H22 . C2 . H23 . 107.6 no
C1 . C3 . H31 . 111.4 no
C1 . C3 . H32 . 111.8 no
H31 . C3 . H32 . 110.4 no
C1 . C3 . H33 . 106.7 no
H31 . C3 . H33 . 107.9 no
H32 . C3 . H33 . 108.3 no
P1 . C4 . C5 . 111.0(2) yes
P1 . C4 . C6 . 119.2(3) yes
C5 . C4 . C6 . 110.3(3) yes
P1 . C4 . H41 . 101.7 no
C5 . C4 . H41 . 107.2 no
C6 . C4 . H41 . 106.4 no
C4 . C5 . H51 . 107.6 no
C4 . C5 . H52 . 112.6 no
H51 . C5 . H52 . 108.1 no
C4 . C5 . H53 . 110.2 no
H51 . C5 . H53 . 109.1 no
H52 . C5 . H53 . 109.2 no
C4 . C6 . H61 . 109.1 no
C4 . C6 . H62 . 111.9 no
H61 . C6 . H62 . 108.6 no
C4 . C6 . H63 . 109.5 no
H61 . C6 . H63 . 108.0 no
H62 . C6 . H63 . 109.7 no
N1 . C7 . C8 . 121.3(3) yes
N1 . C7 . C14 . 120.2(3) yes
C8 . C7 . C14 . 118.4(3) yes
C7 . C8 . C9 . 122.6(3) yes
C7 . C8 . C10 . 119.4(3) yes
C9 . C8 . C10 . 118.0(3) yes
C8 . C9 . H91 . 111.2 no
C8 . C9 . H92 . 111.3 no
H91 . C9 . H92 . 107.7 no
C8 . C9 . H93 . 110.8 no
H91 . C9 . H93 . 108.0 no
H92 . C9 . H93 . 107.6 no
C8 . C10 . C11 . 122.4(4) yes
C8 . C10 . H101 . 116.6 no
C11 . C10 . H101 . 121.0 no
C10 . C11 . C12 . 121.3(4) yes
C10 . C11 . C13 . 117.6(4) yes
C12 . C11 . C13 . 121.0(4) yes
C11 . C12 . H121 . 110.1 no
C11 . C12 . H122 . 110.3 no
H121 . C12 . H122 . 108.9 no
C11 . C12 . H123 . 110.5 no
H121 . C12 . H123 . 107.6 no
H122 . C12 . H123 . 109.4 no
C11 . C13 . C14 . 122.0(4) yes
C11 . C13 . H131 . 119.6 no
C14 . C13 . H131 . 118.4 no
C7 . C14 . C13 . 120.0(4) yes
C7 . C14 . C15 . 122.1(3) yes
C13 . C14 . C15 . 117.9(3) yes
C14 . C15 . H151 . 110.8 no
C14 . C15 . H152 . 110.1 no
H151 . C15 . H152 . 107.4 no
C14 . C15 . H153 . 110.2 no
H151 . C15 . H153 . 108.2 no
H152 . C15 . H153 . 110.0 no
P2 . C16 . C17 . 113.0(3) yes
P2 . C16 . C18 . 119.4(3) yes
C17 . C16 . C18 . 109.0(3) yes
P2 . C16 . H161 . 102.6 no
C17 . C16 . H161 . 106.0 no
C18 . C16 . H161 . 105.7 no
C16 . C17 . H171 . 108.8 no
C16 . C17 . H172 . 109.8 no
H171 . C17 . H172 . 109.3 no
C16 . C17 . H173 . 109.2 no
H171 . C17 . H173 . 110.9 no
H172 . C17 . H173 . 108.7 no
C16 . C18 . H181 . 110.9 no
C16 . C18 . H182 . 111.1 no
H181 . C18 . H182 . 107.9 no
C16 . C18 . H183 . 109.0 no
H181 . C18 . H183 . 108.2 no
H182 . C18 . H183 . 109.7 no
P2 . C19 . C20 . 110.8(3) yes
P2 . C19 . C21 . 118.5(3) yes
C20 . C19 . C21 . 110.0(3) yes
P2 . C19 . H191 . 102.8 no
C20 . C19 . H191 . 106.4 no
C21 . C19 . H191 . 107.3 no
C19 . C20 . H201 . 108.6 no
C19 . C20 . H202 . 110.7 no
H201 . C20 . H202 . 108.4 no
C19 . C20 . H203 . 111.3 no
H201 . C20 . H203 . 108.2 no
H202 . C20 . H203 . 109.6 no
C19 . C21 . H211 . 109.4 no
C19 . C21 . H212 . 111.0 no
H211 . C21 . H212 . 108.7 no
C19 . C21 . H213 . 110.5 no
H211 . C21 . H213 . 107.8 no
H212 . C21 . H213 . 109.4 no
N2 . C22 . C23 . 121.6(3) yes
N2 . C22 . C29 . 120.2(3) yes
C23 . C22 . C29 . 117.8(3) yes
C22 . C23 . C24 . 123.8(3) yes
C22 . C23 . C25 . 119.0(3) yes
C24 . C23 . C25 . 117.2(3) yes
C23 . C24 . H241 . 111.1 no
C23 . C24 . H242 . 112.4 no
H241 . C24 . H242 . 107.9 no
C23 . C24 . H243 . 109.9 no
H241 . C24 . H243 . 108.4 no
H242 . C24 . H243 . 106.9 no
C23 . C25 . C26 . 123.1(3) yes
C23 . C25 . H251 . 118.6 no
C26 . C25 . H251 . 118.3 no
C25 . C26 . C27 . 121.1(3) yes
C25 . C26 . C28 . 117.1(3) yes
C27 . C26 . C28 . 121.8(4) yes
C26 . C27 . H271 . 112.1 no
C26 . C27 . H272 . 110.9 no
H271 . C27 . H272 . 107.8 no
C26 . C27 . H273 . 111.0 no
H271 . C27 . H273 . 106.5 no
H272 . C27 . H273 . 108.3 no
C26 . C28 . C29 . 122.1(4) yes
C26 . C28 . H281 . 120.1 no
C29 . C28 . H281 . 117.7 no
C22 . C29 . C28 . 120.7(3) yes
C22 . C29 . C30 . 121.2(3) yes
C28 . C29 . C30 . 118.1(3) yes
C29 . C30 . H301 . 109.0 no
C29 . C30 . H302 . 111.6 no
H301 . C30 . H302 . 108.8 no
C29 . C30 . H303 . 111.0 no
H301 . C30 . H303 . 108.6 no
H302 . C30 . H303 . 107.7 no
P3 . C31 . C32 . 113.4(3) yes
P3 . C31 . C33 . 120.4(3) yes
C32 . C31 . C33 . 109.0(3) yes
P3 . C31 . H311 . 101.4 no
C32 . C31 . H311 . 104.5 no
C33 . C31 . H311 . 106.3 no
C31 . C32 . H321 . 112.9 no
C31 . C32 . H322 . 110.5 no
H321 . C32 . H322 . 108.7 no
C31 . C32 . H323 . 110.6 no
H321 . C32 . H323 . 107.4 no
H322 . C32 . H323 . 106.5 no
C31 . C33 . H331 . 112.5 no
C31 . C33 . H332 . 109.9 no
H331 . C33 . H332 . 107.2 no
C31 . C33 . H333 . 109.9 no
H331 . C33 . H333 . 108.2 no
H332 . C33 . H333 . 109.0 no
P3 . C34 . C35 . 109.0(3) yes
P3 . C34 . C36 . 119.0(3) yes
C35 . C34 . C36 . 109.9(3) yes
P3 . C34 . H341 . 106.0 no
C35 . C34 . H341 . 105.4 no
C36 . C34 . H341 . 106.6 no
C34 . C35 . H351 . 110.0 no
C34 . C35 . H352 . 109.6 no
H351 . C35 . H352 . 108.0 no
C34 . C35 . H353 . 109.9 no
H351 . C35 . H353 . 109.5 no
H352 . C35 . H353 . 109.8 no
C34 . C36 . H361 . 112.5 no
C34 . C36 . H362 . 109.5 no
H361 . C36 . H362 . 107.8 no
C34 . C36 . H363 . 108.9 no
H361 . C36 . H363 . 107.8 no
H362 . C36 . H363 . 110.3 no
N3 . C37 . C38 . 120.7(3) yes
N3 . C37 . C44 . 121.1(3) yes
C38 . C37 . C44 . 118.1(3) yes
C37 . C38 . C39 . 120.5(3) yes
C37 . C38 . C40 . 119.7(4) yes
C39 . C38 . C40 . 119.7(3) yes
C38 . C39 . H391 . 110.6 no
C38 . C39 . H392 . 111.1 no
H391 . C39 . H392 . 109.3 no
C38 . C39 . H393 . 110.4 no
H391 . C39 . H393 . 108.2 no
H392 . C39 . H393 . 107.1 no
C38 . C40 . C41 . 122.6(4) yes
C38 . C40 . H401 . 118.0 no
C41 . C40 . H401 . 119.4 no
C40 . C41 . C42 . 121.9(4) yes
C40 . C41 . C43 . 117.1(3) yes
C42 . C41 . C43 . 121.0(4) yes
C41 . C42 . H421 . 108.9 no
C41 . C42 . H422 . 109.4 no
H421 . C42 . H422 . 108.8 no
C41 . C42 . H423 . 110.9 no
H421 . C42 . H423 . 109.6 no
H422 . C42 . H423 . 109.1 no
C41 . C43 . C44 . 122.6(4) yes
C41 . C43 . H431 . 118.5 no
C44 . C43 . H431 . 118.8 no
C37 . C44 . C43 . 119.5(3) yes
C37 . C44 . C45 . 122.5(3) yes
C43 . C44 . C45 . 117.9(3) yes
C44 . C45 . H451 . 108.5 no
C44 . C45 . H452 . 111.9 no
H451 . C45 . H452 . 109.5 no
C44 . C45 . H453 . 108.5 no
H451 . C45 . H453 . 108.5 no
H452 . C45 . H453 . 109.7 no
O1 . C46 . C47 . 104.8(3) yes
O1 . C46 . H461 . 110.0 no
C47 . C46 . H461 . 110.6 no
O1 . C46 . H462 . 110.4 no
C47 . C46 . H462 . 110.5 no
H461 . C46 . H462 . 110.4 no
C46 . C47 . C48 . 104.3(3) yes
C46 . C47 . H471 . 112.3 no
C48 . C47 . H471 . 110.8 no
C46 . C47 . H472 . 110.9 no
C48 . C47 . H472 . 110.0 no
H471 . C47 . H472 . 108.5 no
C47 . C48 . C49 . 104.7(3) yes
C47 . C48 . H481 . 111.6 no
C49 . C48 . H481 . 110.4 no
C47 . C48 . H482 . 109.9 no
C49 . C48 . H482 . 110.3 no
H481 . C48 . H482 . 109.8 no
C48 . C49 . O1 . 106.5(3) yes
C48 . C49 . H491 . 111.5 no
O1 . C49 . H491 . 110.1 no
C48 . C49 . H492 . 110.5 no
O1 . C49 . H492 . 108.8 no
H491 . C49 . H492 . 109.3 no
P4 . C50 . C51 . 119.4(3) yes
P4 . C50 . C52 . 109.4(3) yes
C51 . C50 . C52 . 109.6(3) yes
P4 . C50 . H501 . 104.6 no
C51 . C50 . H501 . 106.5 no
C52 . C50 . H501 . 106.3 no
C50 . C51 . H511 . 110.0 no
C50 . C51 . H512 . 108.2 no
H511 . C51 . H512 . 110.2 no
C50 . C51 . H513 . 109.2 no
H511 . C51 . H513 . 109.1 no
H512 . C51 . H513 . 110.1 no
C50 . C52 . H521 . 109.9 no
C50 . C52 . H522 . 108.9 no
H521 . C52 . H522 . 108.9 no
C50 . C52 . H523 . 111.0 no
H521 . C52 . H523 . 108.8 no
H522 . C52 . H523 . 109.2 no
P4 . C53 . C54 . 118.7(3) yes
P4 . C53 . C55 . 111.5(3) yes
C54 . C53 . C55 . 110.3(3) yes
P4 . C53 . H531 . 103.1 no
C54 . C53 . H531 . 106.8 no
C55 . C53 . H531 . 105.1 no
C53 . C54 . H541 . 109.0 no
C53 . C54 . H542 . 112.3 no
H541 . C54 . H542 . 108.0 no
C53 . C54 . H543 . 110.4 no
H541 . C54 . H543 . 108.1 no
H542 . C54 . H543 . 108.9 no
C53 . C55 . H551 . 108.1 no
C53 . C55 . H552 . 110.2 no
H551 . C55 . H552 . 109.5 no
C53 . C55 . H553 . 109.6 no
H551 . C55 . H553 . 110.3 no
H552 . C55 . H553 . 109.2 no
N4 . C56 . C57 . 120.4(3) yes
N4 . C56 . C63 . 121.3(3) yes
C57 . C56 . C63 . 118.1(4) yes
C56 . C57 . C58 . 120.9(4) yes
C56 . C57 . C59 . 120.1(4) yes
C58 . C57 . C59 . 118.9(4) yes
C57 . C58 . H581 . 110.5 no
C57 . C58 . H582 . 109.5 no
H581 . C58 . H582 . 108.3 no
C57 . C58 . H583 . 108.4 no
H581 . C58 . H583 . 110.8 no
H582 . C58 . H583 . 109.3 no
C57 . C59 . C60 . 122.3(4) yes
C57 . C59 . H591 . 118.8 no
C60 . C59 . H591 . 119.0 no
C59 . C60 . C61 . 120.4(4) yes
C59 . C60 . C62 . 117.2(4) yes
C61 . C60 . C62 . 122.3(4) yes
C60 . C61 . H611 . 111.5 no
C60 . C61 . H612 . 107.2 no
H611 . C61 . H612 . 109.6 no
C60 . C61 . H613 . 108.6 no
H611 . C61 . H613 . 110.7 no
H612 . C61 . H613 . 109.2 no
C60 . C62 . C63 . 123.6(4) yes
C60 . C62 . H621 . 118.5 no
C63 . C62 . H621 . 118.0 no
C56 . C63 . C62 . 118.7(4) yes
C56 . C63 . C64 . 122.8(4) yes
C62 . C63 . C64 . 118.4(4) yes
C63 . C64 . H641 . 110.5 no
C63 . C64 . H642 . 108.4 no
H641 . C64 . H642 . 108.5 no
C63 . C64 . H643 . 111.0 no
H641 . C64 . H643 . 108.8 no
H642 . C64 . H643 . 109.7 no
P5 . C65 . C66 . 113.5(3) yes
P5 . C65 . C67 . 118.4(3) yes
C66 . C65 . C67 . 109.1(3) yes
P5 . C65 . H651 . 104.3 no
C66 . C65 . H651 . 106.1 no
C67 . C65 . H651 . 104.2 no
C65 . C66 . H661 . 110.7 no
C65 . C66 . H662 . 110.3 no
H661 . C66 . H662 . 107.0 no
C65 . C66 . H663 . 111.1 no
H661 . C66 . H663 . 108.2 no
H662 . C66 . H663 . 109.6 no
C65 . C67 . H671 . 109.8 no
C65 . C67 . H672 . 110.8 no
H671 . C67 . H672 . 109.0 no
C65 . C67 . H673 . 109.0 no
H671 . C67 . H673 . 108.4 no
H672 . C67 . H673 . 109.8 no
P5 . C68 . C69 . 111.3(3) yes
P5 . C68 . C70 . 118.9(3) yes
C69 . C68 . C70 . 109.7(3) yes
P5 . C68 . H681 . 102.2 no
C69 . C68 . H681 . 106.9 no
C70 . C68 . H681 . 106.8 no
C68 . C69 . H691 . 110.7 no
C68 . C69 . H692 . 111.0 no
H691 . C69 . H692 . 106.7 no
C68 . C69 . H693 . 110.8 no
H691 . C69 . H693 . 107.6 no
H692 . C69 . H693 . 109.9 no
C68 . C70 . H701 . 111.3 no
C68 . C70 . H702 . 110.8 no
H701 . C70 . H702 . 108.2 no
C68 . C70 . H703 . 110.0 no
H701 . C70 . H703 . 107.9 no
H702 . C70 . H703 . 108.5 no
N5 . C71 . C72 . 120.1(3) yes
N5 . C71 . C78 . 121.0(3) yes
C72 . C71 . C78 . 118.5(3) yes
C71 . C72 . C73 . 121.1(3) yes
C71 . C72 . C74 . 119.6(3) yes
C73 . C72 . C74 . 119.2(3) yes
C72 . C73 . H731 . 111.4 no
C72 . C73 . H732 . 111.4 no
H731 . C73 . H732 . 108.2 no
C72 . C73 . H733 . 110.2 no
H731 . C73 . H733 . 107.4 no
H732 . C73 . H733 . 108.0 no
C72 . C74 . C75 . 122.9(4) yes
C72 . C74 . H741 . 118.9 no
C75 . C74 . H741 . 118.2 no
C74 . C75 . C76 . 122.6(4) yes
C74 . C75 . C77 . 116.7(3) yes
C76 . C75 . C77 . 120.7(4) yes
C75 . C76 . H761 . 110.8 no
C75 . C76 . H762 . 113.4 no
H761 . C76 . H762 . 107.6 no
C75 . C76 . H763 . 110.0 no
H761 . C76 . H763 . 107.4 no
H762 . C76 . H763 . 107.4 no
C75 . C77 . C78 . 122.9(3) yes
C75 . C77 . H771 . 118.2 no
C78 . C77 . H771 . 118.9 no
C71 . C78 . C77 . 119.2(3) yes
C71 . C78 . C79 . 124.1(3) yes
C77 . C78 . C79 . 116.6(3) yes
C78 . C79 . H791 . 110.4 no
C78 . C79 . H792 . 110.6 no
H791 . C79 . H792 . 107.5 no
C78 . C79 . H793 . 112.0 no
H791 . C79 . H793 . 107.5 no
H792 . C79 . H793 . 108.7 no
P6 . C80 . C81 . 118.6(3) yes
P6 . C80 . C82 . 112.9(3) yes
C81 . C80 . C82 . 109.2(3) yes
P6 . C80 . H801 . 102.5 no
C81 . C80 . H801 . 106.0 no
C82 . C80 . H801 . 106.6 no
C80 . C81 . H811 . 109.9 no
C80 . C81 . H812 . 112.6 no
H811 . C81 . H812 . 109.5 no
C80 . C81 . H813 . 107.7 no
H811 . C81 . H813 . 108.4 no
H812 . C81 . H813 . 108.6 no
C80 . C82 . H821 . 109.6 no
C80 . C82 . H822 . 109.7 no
H821 . C82 . H822 . 109.9 no
C80 . C82 . H823 . 108.6 no
H821 . C82 . H823 . 109.5 no
H822 . C82 . H823 . 109.6 no
P6 . C83 . C84 . 119.0(3) yes
P6 . C83 . C85 . 109.6(3) yes
C84 . C83 . C85 . 110.4(3) yes
P6 . C83 . H831 . 104.1 no
C84 . C83 . H831 . 107.7 no
C85 . C83 . H831 . 104.9 no
C83 . C84 . H841 . 110.6 no
C83 . C84 . H842 . 110.4 no
H841 . C84 . H842 . 108.6 no
C83 . C84 . H843 . 110.1 no
H841 . C84 . H843 . 108.7 no
H842 . C84 . H843 . 108.3 no
C83 . C85 . H851 . 110.3 no
C83 . C85 . H852 . 109.6 no
H851 . C85 . H852 . 106.8 no
C83 . C85 . H853 . 111.1 no
H851 . C85 . H853 . 109.8 no
H852 . C85 . H853 . 109.1 no
N6 . C86 . C87 . 119.8(3) yes
N6 . C86 . C93 . 122.1(3) yes
C87 . C86 . C93 . 117.6(4) yes
C86 . C87 . C88 . 120.6(4) yes
C86 . C87 . C89 . 119.8(4) yes
C88 . C87 . C89 . 119.7(4) yes
C87 . C88 . H881 . 109.4 no
C87 . C88 . H882 . 110.1 no
H881 . C88 . H882 . 108.1 no
C87 . C88 . H883 . 111.5 no
H881 . C88 . H883 . 109.1 no
H882 . C88 . H883 . 108.7 no
C87 . C89 . C90 . 123.1(4) yes
C87 . C89 . H891 . 119.1 no
C90 . C89 . H891 . 117.8 no
C89 . C90 . C91 . 121.9(4) yes
C89 . C90 . C92 . 115.8(4) yes
C91 . C90 . C92 . 122.3(4) yes
C90 . C91 . H911 . 112.2 no
C90 . C91 . H912 . 110.7 no
H911 . C91 . H912 . 108.4 no
C90 . C91 . H913 . 111.6 no
H911 . C91 . H913 . 107.1 no
H912 . C91 . H913 . 106.7 no
C90 . C92 . C93 . 123.6(4) yes
C90 . C92 . H921 . 119.6 no
C93 . C92 . H921 . 116.8 no
C86 . C93 . C92 . 120.1(4) yes
C86 . C93 . C94 . 122.2(4) yes
C92 . C93 . C94 . 117.7(4) yes
C93 . C94 . H941 . 111.8 no
C93 . C94 . H942 . 110.3 no
H941 . C94 . H942 . 107.6 no
C93 . C94 . H943 . 110.3 no
H941 . C94 . H943 . 107.6 no
H942 . C94 . H943 . 109.2 no
O2 . C95 . C96 . 106.9(4) yes
O2 . C95 . H951 . 108.4 no
C96 . C95 . H951 . 109.2 no
O2 . C95 . H952 . 110.1 no
C96 . C95 . H952 . 112.3 no
H951 . C95 . H952 . 109.8 no
C95 . C96 . C97 . 104.1(4) yes
C95 . C96 . H961 . 110.5 no
C97 . C96 . H961 . 112.9 no
C95 . C96 . H962 . 108.8 no
C97 . C96 . H962 . 110.3 no
H961 . C96 . H962 . 110.1 no
C96 . C97 . C98 . 102.3(4) yes
C96 . C97 . H971 . 110.0 no
C98 . C97 . H971 . 110.9 no
C96 . C97 . H972 . 111.8 no
C98 . C97 . H972 . 111.0 no
H971 . C97 . H972 . 110.6 no
C97 . C98 . O2 . 107.2(4) yes
C97 . C98 . H981 . 106.2 no
O2 . C98 . H981 . 107.9 no
C97 . C98 . H982 . 110.6 no
O2 . C98 . H982 . 112.0 no
H981 . C98 . H982 . 112.7 no
C101 2_656 C99 . C100 . 60.0(8) yes
C101 2_656 C99 . H991 . 164.2 no
C100 . C99 . H991 . 107.6 no
C101 2_656 C99 . H992 . 85.0 no
C100 . C99 . H992 . 109.9 no
H991 . C99 . H992 . 109.5 no
C101 2_656 C99 . H993 . 69.7 no
C100 . C99 . H993 . 110.9 no
H991 . C99 . H993 . 109.5 no
H992 . C99 . H993 . 109.5 no
C101 2_656 C99 . H994 . 110.6 no
C100 . C99 . H994 . 166.6 no
H991 . C99 . H994 . 79.6 no
H992 . C99 . H994 . 77.1 no
H993 . C99 . H994 . 55.7 no
C101 2_656 C99 . H995 . 109.1 no
C100 . C99 . H995 . 83.5 no
H991 . C99 . H995 . 77.1 no
H992 . C99 . H995 . 51.5 no
H993 . C99 . H995 . 160.4 no
C101 2_656 C99 . H996 . 108.6 no
C100 . C99 . H996 . 67.8 no
H991 . C99 . H996 . 55.8 no
H992 . C99 . H996 . 160.4 no
H993 . C99 . H996 . 88.8 no
H994 . C99 . H995 . 109.5 no
H994 . C99 . H996 . 109.5 no
H995 . C99 . H996 . 109.5 no
C99 . C100 . C101 2_656 55.4(12) yes
C99 . C100 . O3 . 114.8(16) yes
C101 2_656 C100 . O3 . 60.2(10) yes
C99 . C100 . H1001 . 106.7 no
C101 2_656 C100 . H1001 . 113.7 no
O3 . C100 . H1001 . 106.9 no
C99 . C100 . H1002 . 100.3 no
C101 2_656 C100 . H1002 . 119.7 no
O3 . C100 . H1002 . 102.0 no
H1001 . C100 . H1002 . 126.5 no
C100 2_656 C101 . O3 . 56.8(9) yes
C100 2_656 C101 . C99 2_656 64.6(14) yes
O3 . C101 . C99 2_656 120.4(17) yes
C100 2_656 C101 . H1011 . 129.0 no
O3 . C101 . H1011 . 105.9 no
C99 2_656 C101 . H1011 . 102.2 no
C100 2_656 C101 . H1012 . 123.4 no
O3 . C101 . H1012 . 98.7 no
C99 2_656 C101 . H1012 . 122.5 no
H1011 . C101 . H1012 . 105.5 no

loop_
_geom_bond_atom_site_label_1
_geom_bond_site_symmetry_1
_geom_bond_atom_site_label_2
_geom_bond_site_symmetry_2
_geom_bond_distance
_geom_bond_publ_flag
Zr1 . Co1 . 2.1468(6) yes
Zr1 . P1 . 2.8479(10) yes
Zr1 . P2 . 2.8217(10) yes
Zr1 . P3 . 2.8282(10) yes
Zr1 . O1 . 2.428(2) yes
Zr1 . N1 . 2.190(3) yes
Zr1 . N2 . 2.187(3) yes
Zr1 . N3 . 2.197(3) yes
Zr2 . Co2 . 2.1395(7) yes
Zr2 . P4 . 2.8198(11) yes
Zr2 . P5 . 2.8514(11) yes
Zr2 . P6 . 2.8253(10) yes
Zr2 . O2 . 2.492(3) yes
Zr2 . N4 . 2.187(3) yes
Zr2 . N5 . 2.193(3) yes
Zr2 . N6 . 2.189(3) yes
Co1 . P1 . 2.2113(11) yes
Co1 . P2 . 2.2256(11) yes
Co1 . P3 . 2.2199(10) yes
Co2 . P4 . 2.2154(11) yes
Co2 . P5 . 2.2156(10) yes
Co2 . P6 . 2.2190(11) yes
P1 . N1 . 1.692(3) yes
P1 . C1 . 1.865(4) yes
P1 . C4 . 1.872(3) yes
P2 . N2 . 1.694(3) yes
P2 . C16 . 1.874(4) yes
P2 . C19 . 1.868(4) yes
P3 . N3 . 1.692(3) yes
P3 . C31 . 1.873(4) yes
P3 . C34 . 1.860(4) yes
P4 . N4 . 1.689(3) yes
P4 . C50 . 1.870(4) yes
P4 . C53 . 1.877(4) yes
P5 . N5 . 1.682(3) yes
P5 . C65 . 1.864(4) yes
P5 . C68 . 1.865(4) yes
P6 . N6 . 1.684(3) yes
P6 . C80 . 1.870(4) yes
P6 . C83 . 1.866(4) yes
O1 . C46 . 1.444(4) yes
O1 . C49 . 1.454(4) yes
O2 . C95 . 1.470(5) yes
O2 . C98 . 1.450(5) yes
O3 . C101 2_656 1.350(14) yes
O3 . C100 2_656 1.302(14) yes
O3 . C100 . 1.302(14) yes
O3 . C101 . 1.350(14) yes
N1 . C7 . 1.432(4) yes
N2 . C22 . 1.432(4) yes
N3 . C37 . 1.424(4) yes
N4 . C56 . 1.427(5) yes
N5 . C71 . 1.444(4) yes
N6 . C86 . 1.426(5) yes
C1 . C2 . 1.538(5) yes
C1 . C3 . 1.534(5) yes
C1 . H11 . 0.986 no
C2 . H21 . 0.966 no
C2 . H22 . 0.973 no
C2 . H23 . 0.955 no
C3 . H31 . 0.963 no
C3 . H32 . 0.972 no
C3 . H33 . 0.960 no
C4 . C5 . 1.538(5) yes
C4 . C6 . 1.534(5) yes
C4 . H41 . 0.975 no
C5 . H51 . 0.971 no
C5 . H52 . 0.959 no
C5 . H53 . 0.948 no
C6 . H61 . 0.948 no
C6 . H62 . 0.965 no
C6 . H63 . 0.948 no
C7 . C8 . 1.399(5) yes
C7 . C14 . 1.414(5) yes
C8 . C9 . 1.501(5) yes
C8 . C10 . 1.395(5) yes
C9 . H91 . 0.957 no
C9 . H92 . 0.953 no
C9 . H93 . 0.949 no
C10 . C11 . 1.388(5) yes
C10 . H101 . 0.930 no
C11 . C12 . 1.524(5) yes
C11 . C13 . 1.378(6) yes
C12 . H121 . 0.957 no
C12 . H122 . 0.964 no
C12 . H123 . 0.942 no
C13 . C14 . 1.388(5) yes
C13 . H131 . 0.937 no
C14 . C15 . 1.497(5) yes
C15 . H151 . 0.956 no
C15 . H152 . 0.966 no
C15 . H153 . 0.972 no
C16 . C17 . 1.526(5) yes
C16 . C18 . 1.534(5) yes
C16 . H161 . 0.974 no
C17 . H171 . 0.962 no
C17 . H172 . 0.964 no
C17 . H173 . 0.964 no
C18 . H181 . 0.971 no
C18 . H182 . 0.959 no
C18 . H183 . 0.961 no
C19 . C20 . 1.531(5) yes
C19 . C21 . 1.535(5) yes
C19 . H191 . 0.973 no
C20 . H201 . 0.960 no
C20 . H202 . 0.956 no
C20 . H203 . 0.956 no
C21 . H211 . 0.955 no
C21 . H212 . 0.965 no
C21 . H213 . 0.971 no
C22 . C23 . 1.415(5) yes
C22 . C29 . 1.407(5) yes
C23 . C24 . 1.497(5) yes
C23 . C25 . 1.402(5) yes
C24 . H241 . 0.966 no
C24 . H242 . 0.958 no
C24 . H243 . 0.972 no
C25 . C26 . 1.380(5) yes
C25 . H251 . 0.942 no
C26 . C27 . 1.515(5) yes
C26 . C28 . 1.386(5) yes
C27 . H271 . 0.958 no
C27 . H272 . 0.952 no
C27 . H273 . 0.959 no
C28 . C29 . 1.389(5) yes
C28 . H281 . 0.931 no
C29 . C30 . 1.506(5) yes
C30 . H301 . 0.948 no
C30 . H302 . 0.952 no
C30 . H303 . 0.965 no
C31 . C32 . 1.535(5) yes
C31 . C33 . 1.534(5) yes
C31 . H311 . 0.982 no
C32 . H321 . 0.950 no
C32 . H322 . 0.954 no
C32 . H323 . 0.956 no
C33 . H331 . 0.962 no
C33 . H332 . 0.959 no
C33 . H333 . 0.963 no
C34 . C35 . 1.535(5) yes
C34 . C36 . 1.528(5) yes
C34 . H341 . 0.968 no
C35 . H351 . 0.956 no
C35 . H352 . 0.957 no
C35 . H353 . 0.967 no
C36 . H361 . 0.961 no
C36 . H362 . 0.962 no
C36 . H363 . 0.964 no
C37 . C38 . 1.410(5) yes
C37 . C44 . 1.408(5) yes
C38 . C39 . 1.494(5) yes
C38 . C40 . 1.391(5) yes
C39 . H391 . 0.947 no
C39 . H392 . 0.950 no
C39 . H393 . 0.953 no
C40 . C41 . 1.381(5) yes
C40 . H401 . 0.935 no
C41 . C42 . 1.514(5) yes
C41 . C43 . 1.382(5) yes
C42 . H421 . 0.958 no
C42 . H422 . 0.949 no
C42 . H423 . 0.956 no
C43 . C44 . 1.397(5) yes
C43 . H431 . 0.933 no
C44 . C45 . 1.495(5) yes
C45 . H451 . 0.969 no
C45 . H452 . 0.939 no
C45 . H453 . 0.948 no
C46 . C47 . 1.511(5) yes
C46 . H461 . 0.994 no
C46 . H462 . 0.978 no
C47 . C48 . 1.529(5) yes
C47 . H471 . 0.962 no
C47 . H472 . 0.964 no
C48 . C49 . 1.525(5) yes
C48 . H481 . 0.981 no
C48 . H482 . 0.964 no
C49 . H491 . 0.988 no
C49 . H492 . 0.970 no
C50 . C51 . 1.541(5) yes
C50 . C52 . 1.522(6) yes
C50 . H501 . 0.985 no
C51 . H511 . 0.960 no
C51 . H512 . 0.954 no
C51 . H513 . 0.971 no
C52 . H521 . 0.964 no
C52 . H522 . 0.958 no
C52 . H523 . 0.967 no
C53 . C54 . 1.532(5) yes
C53 . C55 . 1.529(6) yes
C53 . H531 . 0.985 no
C54 . H541 . 0.958 no
C54 . H542 . 0.964 no
C54 . H543 . 0.955 no
C55 . H551 . 0.961 no
C55 . H552 . 0.978 no
C55 . H553 . 0.965 no
C56 . C57 . 1.414(5) yes
C56 . C63 . 1.407(5) yes
C57 . C58 . 1.505(5) yes
C57 . C59 . 1.386(6) yes
C58 . H581 . 0.961 no
C58 . H582 . 0.966 no
C58 . H583 . 0.966 no
C59 . C60 . 1.382(6) yes
C59 . H591 . 0.938 no
C60 . C61 . 1.521(6) yes
C60 . C62 . 1.365(6) yes
C61 . H611 . 0.949 no
C61 . H612 . 0.968 no
C61 . H613 . 0.953 no
C62 . C63 . 1.399(6) yes
C62 . H621 . 0.935 no
C63 . C64 . 1.503(5) yes
C64 . H641 . 0.964 no
C64 . H642 . 0.957 no
C64 . H643 . 0.976 no
C65 . C66 . 1.524(5) yes
C65 . C67 . 1.539(5) yes
C65 . H651 . 0.987 no
C66 . H661 . 0.970 no
C66 . H662 . 0.962 no
C66 . H663 . 0.964 no
C67 . H671 . 0.966 no
C67 . H672 . 0.983 no
C67 . H673 . 0.966 no
C68 . C69 . 1.539(5) yes
C68 . C70 . 1.532(5) yes
C68 . H681 . 0.989 no
C69 . H691 . 0.946 no
C69 . H692 . 0.965 no
C69 . H693 . 0.968 no
C70 . H701 . 0.972 no
C70 . H702 . 0.970 no
C70 . H703 . 0.962 no
C71 . C72 . 1.415(5) yes
C71 . C78 . 1.408(5) yes
C72 . C73 . 1.502(5) yes
C72 . C74 . 1.377(5) yes
C73 . H731 . 0.961 no
C73 . H732 . 0.968 no
C73 . H733 . 0.976 no
C74 . C75 . 1.392(5) yes
C74 . H741 . 0.919 no
C75 . C76 . 1.504(5) yes
C75 . C77 . 1.386(5) yes
C76 . H761 . 0.945 no
C76 . H762 . 0.957 no
C76 . H763 . 0.959 no
C77 . C78 . 1.392(5) yes
C77 . H771 . 0.941 no
C78 . C79 . 1.502(5) yes
C79 . H791 . 0.976 no
C79 . H792 . 0.962 no
C79 . H793 . 0.965 no
C80 . C81 . 1.539(5) yes
C80 . C82 . 1.535(5) yes
C80 . H801 . 0.977 no
C81 . H811 . 0.975 no
C81 . H812 . 0.971 no
C81 . H813 . 0.964 no
C82 . H821 . 0.978 no
C82 . H822 . 0.971 no
C82 . H823 . 0.963 no
C83 . C84 . 1.539(5) yes
C83 . C85 . 1.514(6) yes
C83 . H831 . 0.975 no
C84 . H841 . 0.973 no
C84 . H842 . 0.965 no
C84 . H843 . 0.966 no
C85 . H851 . 0.961 no
C85 . H852 . 0.967 no
C85 . H853 . 0.984 no
C86 . C87 . 1.418(5) yes
C86 . C93 . 1.405(5) yes
C87 . C88 . 1.491(5) yes
C87 . C89 . 1.386(5) yes
C88 . H881 . 0.948 no
C88 . H882 . 0.946 no
C88 . H883 . 0.956 no
C89 . C90 . 1.393(5) yes
C89 . H891 . 0.940 no
C90 . C91 . 1.496(5) yes
C90 . C92 . 1.386(6) yes
C91 . H911 . 0.960 no
C91 . H912 . 0.948 no
C91 . H913 . 0.959 no
C92 . C93 . 1.380(5) yes
C92 . H921 . 0.925 no
C93 . C94 . 1.515(5) yes
C94 . H941 . 0.981 no
C94 . H942 . 0.962 no
C94 . H943 . 0.972 no
C95 . C96 . 1.526(6) yes
C95 . H951 . 1.013 no
C95 . H952 . 0.999 no
C96 . C97 . 1.519(6) yes
C96 . H961 . 0.995 no
C96 . H962 . 1.007 no
C97 . C98 . 1.486(6) yes
C97 . H971 . 1.030 no
C97 . H972 . 1.013 no
C98 . H981 . 1.009 no
C98 . H982 . 0.987 no
C99 . C101 2_656 1.318(19) yes
C99 . C100 . 1.446(19) yes
C99 . H991 . 0.950 no
C99 . H992 . 0.950 no
C99 . H993 . 0.950 no
C99 . H994 . 0.950 no
C99 . H995 . 0.950 no
C99 . H996 . 0.950 no
C100 . C101 2_656 1.39(2) yes
C100 . H1001 . 0.964 no
C100 . H1002 . 0.970 no
C101 . H1011 . 0.970 no
C101 . H1012 . 0.972 no
